data_4121780
loop_
_publ_author_name
'Zhu, Kelong'
'Vukotic, V. Nicholas'
'O'Keefe, Christopher A'
'Schurko, Robert W.'
'Loeb, Stephen J.'

_publ_section_title
;
 Metal-Organic Frameworks with Mechanically Interlocked Pillars:
 Controlling Ring Dynamics in the Solid-State via a Reversible Phase
 Change.
;
_journal_issue 20
_journal_name_full 'Journal of the American Chemical Society'
_journal_page_first 7403
_journal_page_last 7409
_journal_paper_doi 10.1021/ja502238a
_journal_volume 136
_journal_year 2014
_chemical_formula_sum 'C112 H170 N16 O17 Zn2'
_chemical_formula_weight 2143.38
_chemical_name_systematic
; 
 ? 
;
_space_group_IT_number 5
_symmetry_cell_setting monoclinic
_symmetry_space_group_name_Hall 'C 2y'
_symmetry_space_group_name_H-M 'C 1 2 1'
_atom_sites_solution_hydrogens geom
_atom_sites_solution_primary direct
_atom_sites_solution_secondary difmap
_audit_creation_method SHELXL-97
_cell_angle_alpha 90.00
_cell_angle_beta 96.63(3)
_cell_angle_gamma 90.00
_cell_formula_units_Z 8
_cell_length_a 19.870(16)
_cell_length_b 22.960(15)
_cell_length_c 48.42(4)
_cell_measurement_temperature 150(2)
_cell_volume 21942(3)
_computing_cell_refinement 'Bruker SAINT'
_computing_data_collection 'Bruker SMART'
_computing_data_reduction 'Bruker SHELXTL XPREP'
_computing_molecular_graphics 'Bruker SHELXTL XP'
_computing_publication_material 'Bruker SHELXTL XCIF'
_computing_structure_refinement 'SHELXL-97 (Sheldrick, 2008)'
_computing_structure_solution 'SHELXS-97 (Sheldrick, 2008)'
_diffrn_ambient_temperature 150(2)
_diffrn_measured_fraction_theta_full 0.989
_diffrn_measured_fraction_theta_max 0.989
_diffrn_radiation_monochromator graphite
_diffrn_radiation_source 'fine-focus sealed tube'
_diffrn_radiation_type CuK\a
_diffrn_radiation_wavelength 1.54178
_diffrn_reflns_av_R_equivalents 0.0945
_diffrn_reflns_av_sigmaI/netI 0.0570
_diffrn_reflns_limit_h_max 24
_diffrn_reflns_limit_h_min -24
_diffrn_reflns_limit_k_max 20
_diffrn_reflns_limit_k_min -27
_diffrn_reflns_limit_l_max 58
_diffrn_reflns_limit_l_min -58
_diffrn_reflns_number 203396
_diffrn_reflns_theta_full 70.18
_diffrn_reflns_theta_max 70.18
_diffrn_reflns_theta_min 1.84
_exptl_absorpt_coefficient_mu 1.119
_exptl_absorpt_correction_T_max 0.8963
_exptl_absorpt_correction_T_min 0.7596
_exptl_absorpt_correction_type empirical
_exptl_absorpt_process_details sadabs
_exptl_crystal_colour colorless
_exptl_crystal_density_diffrn 1.298
_exptl_crystal_density_method 'not measured'
_exptl_crystal_description block
_exptl_crystal_F_000 9200
_exptl_crystal_size_max 0.26
_exptl_crystal_size_mid 0.18
_exptl_crystal_size_min 0.10
_platon_squeeze_details
; The unit cell was calculated to contain an estimated  
  104 molecules of DMF which were treated as a diffuse contribution
  to the overall scattering without specific atom positions
  by SQUEEZE/PLATON.
;
_refine_diff_density_max 0.765
_refine_diff_density_min -2.368
_refine_diff_density_rms 0.102
_refine_ls_abs_structure_details 'Flack H D (1983), Acta Cryst. A39, 876-881'
_refine_ls_abs_structure_Flack 0.37(3)
_refine_ls_extinction_method none
_refine_ls_goodness_of_fit_ref 1.256
_refine_ls_hydrogen_treatment constr
_refine_ls_matrix_type full
_refine_ls_number_parameters 1465
_refine_ls_number_reflns 33929
_refine_ls_number_restraints 403
_refine_ls_restrained_S_all 1.254
_refine_ls_R_factor_all 0.1125
_refine_ls_R_factor_gt 0.1038
_refine_ls_shift/su_max 0.006
_refine_ls_shift/su_mean 0.000
_refine_ls_structure_factor_coef Fsqd
_refine_ls_weighting_details 'calc w=1/[\s^2^(Fo^2^)+(0.2000P)^2^+0.0000P] where P=(Fo^2^+2Fc^2^)/3'
_refine_ls_weighting_scheme calc
_refine_ls_wR_factor_gt 0.2963
_refine_ls_wR_factor_ref 0.3056
_reflns_number_gt 27599
_reflns_number_total 33929
_reflns_threshold_expression >2sigma(I)
_cod_data_source_file ja502238a_si_004.cif
_cod_data_source_block um1-non
_cod_depositor_comments 'Adding full bibliography for 4121779--4121781.cif.'
_cod_original_cell_volume 21942(31)
_cod_original_sg_symbol_H-M C2
_cod_database_code 4121780

loop_
_symmetry_equiv_pos_as_xyz
'x, y, z'
'-x, y, -z'
'x+1/2, y+1/2, z'
'-x+1/2, y+1/2, -z'

loop_
_atom_site_label
_atom_site_type_symbol
_atom_site_fract_x
_atom_site_fract_y
_atom_site_fract_z
_atom_site_U_iso_or_equiv
_atom_site_adp_type
_atom_site_occupancy
_atom_site_symmetry_multiplicity
_atom_site_calc_flag
_atom_site_refinement_flags
Zn1 Zn -0.23559(3) -0.48375(3) 2.176768(12) 0.02690(16) Uani 1 1 d .
Zn2 Zn -0.25178(3) -0.48339(3) 2.116206(12) 0.02647(16) Uani 1 1 d .
Zn3 Zn -0.22277(4) -0.61474(3) 1.677332(16) 0.03690(19) Uani 1 1 d .
Zn4 Zn -0.23957(3) -0.61452(3) 1.616913(16) 0.03732(19) Uani 1 1 d .
O1 O -0.3033(2) -0.4180(2) 2.17002(11) 0.0477(11) Uani 1 1 d .
O2 O -0.3244(2) -0.4250(2) 2.12309(11) 0.0478(11) Uani 1 1 d .
O3 O -0.1732(2) -0.54826(19) 2.16873(10) 0.0451(11) Uani 1 1 d .
O4 O -0.1747(3) -0.5427(2) 2.12230(12) 0.0579(14) Uani 1 1 d .
O5 O -0.1606(2) -0.4263(2) 2.17229(10) 0.0435(11) Uani 1 1 d .
O6 O -0.1822(2) -0.4182(2) 2.12600(11) 0.0496(12) Uani 1 1 d .
O7 O -0.3152(3) -0.5381(2) 2.16628(11) 0.0537(12) Uani 1 1 d .
O8 O -0.3141(3) -0.5499(2) 2.12124(12) 0.0573(14) Uani 1 1 d .
O9 O -0.2965(3) -0.5556(3) 1.66591(15) 0.0798(18) Uani 1 1 d .
O10 O -0.3098(3) -0.5521(3) 1.62076(15) 0.0697(16) Uani 1 1 d .
O11 O -0.1513(3) -0.6757(3) 1.67288(14) 0.0716(17) Uani 1 1 d .
O12 O -0.1688(3) -0.6768(3) 1.62629(15) 0.0720(17) Uani 1 1 d .
O13 O -0.1529(3) -0.5535(2) 1.67099(14) 0.0675(16) Uani 1 1 d .
O14 O -0.1642(3) -0.5560(2) 1.62402(13) 0.0650(15) Uani 1 1 d .
O15 O -0.2889(3) -0.6797(2) 1.67068(15) 0.0702(16) Uani 1 1 d .
O16 O -0.3093(3) -0.6731(3) 1.62593(12) 0.0687(16) Uani 1 1 d .
C1 C -0.3311(4) -0.4007(3) 2.14812(17) 0.0472(17) Uani 1 1 d .
C2 C -0.3781(2) -0.35006(17) 2.14621(9) 0.0373(13) Uani 1 1 d G
C3 C -0.3861(3) -0.3212(2) 2.17087(8) 0.069(2) Uani 1 1 d G
H3A H -0.3620 -0.3334 2.1875 0.082 Uiso 1 1 calc R
C4 C -0.4303(3) -0.2743(2) 2.17073(8) 0.069(2) Uani 1 1 d G
H4A H -0.4356 -0.2550 2.1872 0.083 Uiso 1 1 calc R
C5 C -0.4664(2) -0.25607(17) 2.14593(9) 0.0442(15) Uani 1 1 d G
C6 C -0.4584(2) -0.2849(2) 2.12128(8) 0.0593(19) Uani 1 1 d G
H6A H -0.4826 -0.2727 2.1047 0.071 Uiso 1 1 calc R
C7 C -0.4143(2) -0.3319(2) 2.12141(8) 0.0493(16) Uani 1 1 d G
H7A H -0.4089 -0.3512 2.1049 0.059 Uiso 1 1 calc R
C8 C -0.0169(2) -0.70705(18) 2.14630(10) 0.0421(15) Uani 1 1 d G
C9 C -0.0430(3) -0.6912(2) 2.17065(8) 0.074(2) Uani 1 1 d G
H9A H -0.0309 -0.7121 2.1869 0.089 Uiso 1 1 calc R
C10 C -0.0872(3) -0.6443(2) 2.17065(8) 0.061(2) Uani 1 1 d G
H10A H -0.1047 -0.6337 2.1869 0.074 Uiso 1 1 calc R
C11 C -0.1053(2) -0.61319(17) 2.14630(9) 0.0376(12) Uani 1 1 d G
C12 C -0.0792(3) -0.6290(2) 2.12195(8) 0.0586(18) Uani 1 1 d G
H12A H -0.0913 -0.6082 2.1057 0.070 Uiso 1 1 calc R
C13 C -0.0350(3) -0.6759(2) 2.12195(8) 0.074(2) Uani 1 1 d G
H13A H -0.0175 -0.6865 2.1057 0.088 Uiso 1 1 calc R
C14 C -0.1551(3) -0.5655(2) 2.14560(13) 0.0326(13) Uani 1 1 d .
C15 C -0.1558(3) -0.4046(2) 2.14904(15) 0.0328(13) Uani 1 1 d .
C16 C -0.10733(18) -0.35044(14) 2.14918(8) 0.0303(12) Uani 1 1 d G
C17 C -0.10207(19) -0.32321(16) 2.12388(7) 0.0380(12) Uani 1 1 d G
H17A H -0.1267 -0.3372 2.1077 0.046 Uiso 1 1 calc R
C18 C -0.0601(2) -0.27508(16) 2.12272(7) 0.0446(14) Uani 1 1 d G
H18A H -0.0566 -0.2569 2.1058 0.054 Uiso 1 1 calc R
C19 C -0.0233(2) -0.25417(16) 2.14685(8) 0.0408(14) Uani 1 1 d G
C20 C -0.0286(2) -0.28140(19) 2.17215(7) 0.0531(17) Uani 1 1 d G
H20A H -0.0040 -0.2674 2.1883 0.064 Uiso 1 1 calc R
C21 C -0.0706(2) -0.32954(18) 2.17332(6) 0.0531(18) Uani 1 1 d G
H21A H -0.0741 -0.3478 2.1902 0.064 Uiso 1 1 calc R
C22 C -0.4757(2) -0.70388(17) 2.14621(9) 0.0408(14) Uani 1 1 d G
C23 C -0.4452(3) -0.6933(2) 2.12229(8) 0.064(2) Uani 1 1 d G
H23A H -0.4552 -0.7169 2.1067 0.077 Uiso 1 1 calc R
C24 C -0.3996(3) -0.6476(2) 2.12160(8) 0.0517(16) Uani 1 1 d G
H24A H -0.3791 -0.6405 2.1056 0.062 Uiso 1 1 calc R
C25 C -0.3846(2) -0.61234(17) 2.14485(9) 0.0446(15) Uani 1 1 d G
C26 C -0.4151(2) -0.6229(2) 2.16878(8) 0.0549(16) Uani 1 1 d G
H26A H -0.4051 -0.5994 2.1843 0.066 Uiso 1 1 calc R
C27 C -0.4607(2) -0.6687(2) 2.16946(8) 0.0581(17) Uani 1 1 d G
H27A H -0.4811 -0.6757 2.1855 0.070 Uiso 1 1 calc R
C28 C -0.3353(3) -0.5646(3) 2.14372(16) 0.0433(15) Uani 1 1 d .
C29 C -0.3210(4) -0.5371(3) 1.64287(19) 0.0535(18) Uani 1 1 d .
C30 C -0.3731(3) -0.4909(2) 1.64508(14) 0.061(2) Uani 1 1 d G
C31 C -0.3909(4) -0.4703(3) 1.67025(11) 0.105(4) Uani 1 1 d G
H31A H -0.3725 -0.4874 1.6868 0.125 Uiso 1 1 calc R
C32 C -0.4362(4) -0.4243(3) 1.67060(12) 0.110(4) Uani 1 1 d G
H32A H -0.4481 -0.4105 1.6874 0.132 Uiso 1 1 calc R
C33 C -0.4636(3) -0.3987(3) 1.64580(14) 0.073(2) Uani 1 1 d G
C34 C -0.4458(4) -0.4193(3) 1.62064(12) 0.093(3) Uani 1 1 d G
H34A H -0.4642 -0.4022 1.6040 0.112 Uiso 1 1 calc R
C35 C -0.4006(4) -0.4654(3) 1.62028(11) 0.094(3) Uani 1 1 d G
H35A H -0.3887 -0.4792 1.6034 0.113 Uiso 1 1 calc R
C36 C -0.0093(4) -0.8434(3) 1.64808(14) 0.076(2) Uani 1 1 d G
C37 C -0.0210(4) -0.8180(3) 1.67315(11) 0.085(3) Uani 1 1 d G
H37A H -0.0007 -0.8334 1.6898 0.102 Uiso 1 1 calc R
C38 C -0.0630(3) -0.7696(3) 1.67329(10) 0.075(2) Uani 1 1 d G
H38A H -0.0708 -0.7526 1.6901 0.090 Uiso 1 1 calc R
C39 C -0.0934(3) -0.7466(2) 1.64835(12) 0.0573(19) Uani 1 1 d G
C40 C -0.0817(4) -0.7720(3) 1.62328(10) 0.088(3) Uani 1 1 d G
H40A H -0.1020 -0.7567 1.6066 0.105 Uiso 1 1 calc R
C41 C -0.0397(4) -0.8204(3) 1.62315(11) 0.107(4) Uani 1 1 d G
H41A H -0.0319 -0.8374 1.6064 0.129 Uiso 1 1 calc R
C42 C -0.1420(3) -0.6969(3) 1.64847(16) 0.0432(15) Uani 1 1 d .
C43 C -0.1422(3) -0.5332(3) 1.64716(16) 0.0438(15) Uani 1 1 d .
C44 C -0.0934(3) -0.4806(2) 1.64773(13) 0.0623(19) Uani 1 1 d G
C45 C -0.0630(3) -0.4577(3) 1.67267(10) 0.080(3) Uani 1 1 d G
H45A H -0.0719 -0.4740 1.6895 0.096 Uiso 1 1 calc R
C46 C -0.0192(3) -0.4105(3) 1.67252(10) 0.080(3) Uani 1 1 d G
H46A H 0.0012 -0.3952 1.6892 0.096 Uiso 1 1 calc R
C47 C -0.0058(3) -0.3862(2) 1.64743(12) 0.061(2) Uani 1 1 d G
C48 C -0.0363(4) -0.4092(3) 1.62248(10) 0.109(4) Uani 1 1 d G
H48A H -0.0273 -0.3929 1.6057 0.130 Uiso 1 1 calc R
C49 C -0.0800(4) -0.4563(3) 1.62263(11) 0.103(4) Uani 1 1 d G
H49A H -0.1004 -0.4717 1.6059 0.124 Uiso 1 1 calc R
C50 C -0.4582(3) -0.8364(2) 1.64843(9) 0.062(2) Uani 1 1 d G
C51 C -0.4331(3) -0.8097(2) 1.67325(8) 0.068(2) Uani 1 1 d G
H51A H -0.4461 -0.8230 1.6900 0.082 Uiso 1 1 calc R
C52 C -0.3888(3) -0.7629(2) 1.67306(9) 0.080(3) Uani 1 1 d G
H52A H -0.3720 -0.7450 1.6897 0.096 Uiso 1 1 calc R
C53 C -0.3694(3) -0.7429(2) 1.64805(10) 0.0537(17) Uani 1 1 d G
C54 C -0.3945(3) -0.7697(2) 1.62323(9) 0.074(2) Uani 1 1 d G
H54A H -0.3815 -0.7563 1.6065 0.089 Uiso 1 1 calc R
C55 C -0.4388(3) -0.8165(2) 1.62342(8) 0.0470(15) Uani 1 1 d G
H55A H -0.4556 -0.8344 1.6068 0.056 Uiso 1 1 calc R
C56 C -0.3230(3) -0.6934(3) 1.64739(18) 0.0479(17) Uani 1 1 d .
N1 N -0.25275(17) -0.48092(18) 2.07473(5) 0.0352(9) Uani 1 1 d G
C57 C -0.31308(15) -0.4902(2) 2.05772(7) 0.0561(16) Uani 1 1 d G
H57A H -0.3533 -0.4949 2.0655 0.067 Uiso 1 1 calc R
C58 C -0.31324(18) -0.4925(3) 2.02903(7) 0.075(2) Uani 1 1 d G
H58A H -0.3536 -0.4987 2.0177 0.090 Uiso 1 1 calc R
C59 C -0.2531(2) -0.4855(3) 2.01734(5) 0.0606(16) Uani 1 1 d G
C60 C -0.19274(18) -0.4762(2) 2.03434(8) 0.0601(17) Uani 1 1 d G
H60A H -0.1525 -0.4715 2.0265 0.072 Uiso 1 1 calc R
C61 C -0.19258(15) -0.4739(2) 2.06303(7) 0.0530(16) Uani 1 1 d G
H61A H -0.1522 -0.4677 2.0744 0.064 Uiso 1 1 calc R
C62 C -0.2538(3) -0.4887(3) 1.98602(8) 0.073(2) Uani 1 1 d G
C63 C -0.2411(4) -0.4407(2) 1.96992(12) 0.102(4) Uani 1 1 d GD
C64 C -0.2403(4) -0.4469(2) 1.94140(12) 0.094(3) Uani 1 1 d G
H64A H -0.2318 -0.4147 1.9306 0.113 Uiso 1 1 calc R
C65 C -0.2521(4) -0.5011(3) 1.92898(8) 0.079(2) Uani 1 1 d G
C66 C -0.2648(4) -0.5491(2) 1.94508(10) 0.090(3) Uani 1 1 d G
H66A H -0.2727 -0.5853 1.9368 0.108 Uiso 1 1 calc R
C67 C -0.2656(4) -0.5429(2) 1.97360(10) 0.089(3) Uani 1 1 d GD
C68 C -0.2195(7) -0.3861(5) 1.9858(2) 0.111(4) Uani 1 1 d D
H68A H -0.2116 -0.3557 1.9730 0.166 Uiso 1 1 calc R
H68B H -0.1786 -0.3936 1.9978 0.166 Uiso 1 1 calc R
H68C H -0.2545 -0.3743 1.9967 0.166 Uiso 1 1 calc R
C69 C -0.2634(12) -0.5974(6) 1.9913(3) 0.182(9) Uani 1 1 d D
H69A H -0.2731 -0.6307 1.9795 0.273 Uiso 1 1 calc R
H69B H -0.2966 -0.5945 2.0041 0.273 Uiso 1 1 calc R
H69C H -0.2192 -0.6014 2.0014 0.273 Uiso 1 1 calc R
N2 N -0.2525(4) -0.5153(3) 1.90124(13) 0.0656(17) Uani 1 1 d .
H2A H -0.2659 -0.5487 1.8947 0.079 Uiso 1 1 calc R
C70 C -0.2283(5) -0.4687(4) 1.88371(17) 0.080(3) Uani 1 1 d .
H70A H -0.1864 -0.4517 1.8924 0.096 Uiso 1 1 calc R
H70B H -0.2620 -0.4383 1.8800 0.096 Uiso 1 1 calc R
C71 C -0.2169(4) -0.5015(3) 1.85686(8) 0.083(3) Uani 1 1 d G
C72 C -0.2562(3) -0.4731(2) 1.83533(12) 0.100(4) Uani 1 1 d G
H72A H -0.2827 -0.4414 1.8391 0.120 Uiso 1 1 calc R
C73 C -0.2557(3) -0.4921(2) 1.80809(10) 0.069(2) Uani 1 1 d GD
C74 C -0.2160(3) -0.5395(2) 1.80238(8) 0.0575(17) Uani 1 1 d G
C75 C -0.1768(3) -0.5679(2) 1.82392(12) 0.083(3) Uani 1 1 d GD
C76 C -0.1773(3) -0.5489(3) 1.85115(10) 0.084(3) Uani 1 1 d G
H76A H -0.1510 -0.5679 1.8656 0.101 Uiso 1 1 calc R
C77 C -0.3016(7) -0.4616(7) 1.7850(3) 0.149(6) Uani 1 1 d D
H77A H -0.3260 -0.4309 1.7928 0.224 Uiso 1 1 calc R
H77B H -0.3330 -0.4892 1.7759 0.224 Uiso 1 1 calc R
H77C H -0.2744 -0.4456 1.7717 0.224 Uiso 1 1 calc R
C78 C -0.1384(5) -0.6221(4) 1.81945(19) 0.087(3) Uani 1 1 d D
H78A H -0.1157 -0.6353 1.8369 0.130 Uiso 1 1 calc R
H78B H -0.1055 -0.6143 1.8069 0.130 Uiso 1 1 calc R
H78C H -0.1691 -0.6516 1.8117 0.130 Uiso 1 1 calc R
C79 C -0.2171(3) -0.5612(2) 1.77356(8) 0.0493(15) Uani 1 1 d G
C80 C -0.1678(3) -0.5406(3) 1.75787(11) 0.111(4) Uani 1 1 d G
H80A H -0.1347 -0.5150 1.7657 0.133 Uiso 1 1 calc R
C81 C -0.1678(3) -0.5584(3) 1.73042(10) 0.103(3) Uani 1 1 d G
H81A H -0.1348 -0.5446 1.7199 0.123 Uiso 1 1 calc R
N3 N -0.2172(3) -0.5967(2) 1.71866(8) 0.0557(15) Uani 1 1 d G
C82 C -0.2666(3) -0.6173(3) 1.73435(10) 0.097(3) Uani 1 1 d G
H82A H -0.2996 -0.6429 1.7265 0.117 Uiso 1 1 calc R
C83 C -0.2665(3) -0.5995(3) 1.76180(10) 0.083(3) Uani 1 1 d G
H83A H -0.2995 -0.6133 1.7723 0.099 Uiso 1 1 calc R
N4 N -0.2453(3) -0.6182(2) 1.57442(8) 0.0690(17) Uani 1 1 d G
C84 C -0.3075(2) -0.6264(3) 1.55864(11) 0.086(3) Uani 1 1 d G
H84A H -0.3462 -0.6325 1.5674 0.103 Uiso 1 1 calc R
C85 C -0.3120(2) -0.6256(4) 1.52978(10) 0.121(5) Uani 1 1 d G
H85A H -0.3536 -0.6311 1.5192 0.145 Uiso 1 1 calc R
C86 C -0.2542(3) -0.6166(3) 1.51670(8) 0.0672(19) Uani 1 1 d G
C87 C -0.1919(3) -0.6084(3) 1.53249(10) 0.101(3) Uani 1 1 d G
H87A H -0.1532 -0.6023 1.5237 0.121 Uiso 1 1 calc R
C88 C -0.1874(2) -0.6092(3) 1.56134(10) 0.071(2) Uani 1 1 d G
H88A H -0.1458 -0.6037 1.5719 0.085 Uiso 1 1 calc R
C89 C -0.2595(6) -0.6103(5) 1.48712(18) 0.113(4) Uani 1 1 d GD
C90 C -0.2433(6) -0.6576(4) 1.4712(2) 0.120(4) Uani 1 1 d GD
C91 C -0.2443(6) -0.6519(6) 1.4426(2) 0.123(5) Uani 1 1 d GD
H91A H -0.2335 -0.6836 1.4320 0.148 Uiso 1 1 calc R
C92 C -0.2614(8) -0.5988(8) 1.4299(2) 0.28(2) Uani 1 1 d G
C93 C -0.2775(11) -0.5515(6) 1.4458(3) 0.78(12) Uani 1 1 d G
H93A H -0.2889 -0.5160 1.4372 0.930 Uiso 1 1 calc R
C94 C -0.2766(10) -0.5572(5) 1.4744(3) 1.4(2) Uani 1 1 d GDU
C95 C -0.254(2) -0.7185(9) 1.4822(6) 0.305(18) Uani 1 1 d D
H95A H -0.2633 -0.7162 1.5011 0.457 Uiso 1 1 calc R
H95B H -0.2138 -0.7412 1.4811 0.457 Uiso 1 1 calc R
H95C H -0.2915 -0.7365 1.4711 0.457 Uiso 1 1 calc R
C96 C -0.2934(16) -0.5049(10) 1.4910(5) 0.273(17) Uani 1 1 d D
H96A H -0.2984 -0.4714 1.4790 0.409 Uiso 1 1 calc R
H96B H -0.2576 -0.4981 1.5057 0.409 Uiso 1 1 calc R
H96C H -0.3350 -0.5117 1.4987 0.409 Uiso 1 1 calc R
N5 N -0.2572(9) -0.6143(8) 1.3986(3) 0.165(6) Uani 1 1 d .
H5A H -0.2897 -0.6347 1.3903 0.198 Uiso 1 1 calc R
C97 C -0.2185(11) -0.6021(11) 1.3871(4) 0.174(10) Uani 1 1 d .
H97A H -0.1809 -0.6283 1.3923 0.209 Uiso 1 1 calc R
H97B H -0.2039 -0.5636 1.3935 0.209 Uiso 1 1 calc R
C98 C -0.2282(5) -0.5998(4) 1.35491(12) 0.130(5) Uani 1 1 d G
C99 C -0.2620(4) -0.6283(3) 1.33207(17) 0.089(3) Uani 1 1 d G
H99A H -0.2861 -0.6622 1.3346 0.107 Uiso 1 1 calc R
C100 C -0.2599(4) -0.6060(3) 1.30549(14) 0.104(4) Uani 1 1 d GD
C101 C -0.2238(4) -0.5553(3) 1.30175(10) 0.078(2) Uani 1 1 d GD
C102 C -0.1900(4) -0.5268(3) 1.32459(13) 0.075(2) Uani 1 1 d GD
C103 C -0.1921(4) -0.5490(4) 1.35117(11) 0.125(5) Uani 1 1 d GD
H10E H -0.1695 -0.5300 1.3665 0.150 Uiso 1 1 calc R
C104 C -0.2903(8) -0.6455(6) 1.2827(3) 0.123(4) Uani 1 1 d D
H10F H -0.3097 -0.6789 1.2907 0.185 Uiso 1 1 calc R
H10G H -0.2557 -0.6579 1.2717 0.185 Uiso 1 1 calc R
H10H H -0.3249 -0.6249 1.2711 0.185 Uiso 1 1 calc R
C105 C -0.1522(17) -0.4697(10) 1.3229(8) 0.37(3) Uani 1 1 d D
H10I H -0.1541 -0.4578 1.3038 0.555 Uiso 1 1 calc R
H10J H -0.1057 -0.4748 1.3304 0.555 Uiso 1 1 calc R
H10K H -0.1727 -0.4404 1.3333 0.555 Uiso 1 1 calc R
C106 C -0.2240(3) -0.5337(3) 1.27281(7) 0.065(2) Uani 1 1 d G
C107 C -0.1658(2) -0.5361(3) 1.25945(10) 0.079(2) Uani 1 1 d G
H10B H -0.1256 -0.5500 1.2689 0.095 Uiso 1 1 calc R
C108 C -0.16775(18) -0.5179(2) 1.23200(9) 0.072(2) Uani 1 1 d G
H10C H -0.1288 -0.5195 1.2231 0.086 Uiso 1 1 calc R
N6 N -0.2279(2) -0.49714(18) 1.21791(7) 0.0386(11) Uani 1 1 d G
C109 C -0.28611(18) -0.4947(2) 1.23128(9) 0.0615(19) Uani 1 1 d G
H10D H -0.3264 -0.4808 1.2219 0.074 Uiso 1 1 calc R
C110 C -0.2842(2) -0.5129(3) 1.25873(9) 0.105(4) Uani 1 1 d G
H11A H -0.3231 -0.5113 1.2677 0.125 Uiso 1 1 calc R
O17 O -0.3738(5) -0.6059(4) 1.8784(2) 0.150(4) Uani 1 1 d DU
O18 O -0.2373(5) -0.6501(4) 1.88929(19) 0.127(3) Uani 1 1 d DU
O19 O -0.1019(5) -0.6031(4) 1.9088(2) 0.142(3) Uani 1 1 d DU
O20 O -0.0584(5) -0.4801(5) 1.9021(3) 0.165(4) Uani 1 1 d DU
O21 O -0.1090(6) -0.3667(5) 1.8821(3) 0.176(4) Uani 1 1 d DU
O22 O -0.2718(7) -0.2995(8) 1.8597(5) 0.351(12) Uani 1 1 d DU
C111 C -0.3413(6) -0.6396(6) 1.8591(3) 0.167(6) Uani 1 1 d DU
H11B H -0.3190 -0.6137 1.8472 0.200 Uiso 1 1 calc R
H11C H -0.3751 -0.6617 1.8474 0.200 Uiso 1 1 calc R
C112 C -0.2908(6) -0.6801(5) 1.8734(3) 0.162(6) Uani 1 1 d DU
H11D H -0.3130 -0.7055 1.8855 0.194 Uiso 1 1 calc R
H11E H -0.2722 -0.7042 1.8597 0.194 Uiso 1 1 calc R
C113 C -0.1783(5) -0.6832(5) 1.8979(3) 0.139(5) Uani 1 1 d DU
H11F H -0.1535 -0.6901 1.8821 0.166 Uiso 1 1 calc R
H11G H -0.1913 -0.7207 1.9049 0.166 Uiso 1 1 calc R
C114 C -0.1337(6) -0.6523(5) 1.9201(2) 0.144(5) Uani 1 1 d DU
H11H H -0.1605 -0.6392 1.9345 0.172 Uiso 1 1 calc R
H11I H -0.0993 -0.6788 1.9285 0.172 Uiso 1 1 calc R
C115 C -0.0619(9) -0.5685(6) 1.9287(3) 0.183(7) Uani 1 1 d DU
H11J H -0.0330 -0.5937 1.9411 0.220 Uiso 1 1 calc R
H11K H -0.0914 -0.5474 1.9398 0.220 Uiso 1 1 calc R
C116 C -0.0190(7) -0.5262(6) 1.9154(4) 0.187(7) Uani 1 1 d DU
H11L H 0.0147 -0.5101 1.9294 0.225 Uiso 1 1 calc R
H11M H 0.0046 -0.5464 1.9018 0.225 Uiso 1 1 calc R
C117 C -0.0199(6) -0.4369(5) 1.8895(3) 0.131(4) Uani 1 1 d DU
H11N H 0.0150 -0.4557 1.8803 0.157 Uiso 1 1 calc R
H11O H 0.0020 -0.4114 1.9038 0.157 Uiso 1 1 calc R
C118 C -0.0642(7) -0.4020(5) 1.8690(2) 0.128(4) Uani 1 1 d DU
H11P H -0.0364 -0.3777 1.8585 0.153 Uiso 1 1 calc R
H11Q H -0.0901 -0.4280 1.8560 0.153 Uiso 1 1 calc R
C119 C -0.1565(8) -0.3335(8) 1.8642(4) 0.216(10) Uani 1 1 d DU
H11R H -0.1675 -0.3538 1.8467 0.259 Uiso 1 1 calc R
H11S H -0.1370 -0.2960 1.8604 0.259 Uiso 1 1 calc R
C120 C -0.2196(8) -0.3247(12) 1.8781(4) 0.262(12) Uani 1 1 d DU
H12B H -0.2348 -0.3619 1.8846 0.314 Uiso 1 1 calc R
H12C H -0.2095 -0.2996 1.8942 0.314 Uiso 1 1 calc R
C121 C -0.3027(11) -0.3359(14) 1.8383(4) 0.307(13) Uani 1 1 d DU
H12D H -0.2702 -0.3650 1.8338 0.368 Uiso 1 1 calc R
H12E H -0.3153 -0.3128 1.8218 0.368 Uiso 1 1 calc R
C122 C -0.3638(11) -0.3657(11) 1.8464(4) 0.226(9) Uani 1 1 d DU
H12F H -0.4035 -0.3515 1.8349 0.271 Uiso 1 1 calc R
H12G H -0.3601 -0.4072 1.8431 0.271 Uiso 1 1 calc R
C123 C -0.3727(9) -0.3560(7) 1.8760(3) 0.175(7) Uani 1 1 d DU
H12H H -0.3890 -0.3166 1.8782 0.210 Uiso 1 1 calc R
H12I H -0.3291 -0.3596 1.8871 0.210 Uiso 1 1 calc R
C124 C -0.4209(8) -0.3977(7) 1.8862(3) 0.174(7) Uani 1 1 d DU
H12J H -0.4542 -0.3766 1.8954 0.209 Uiso 1 1 calc R
H12K H -0.3966 -0.4236 1.8997 0.209 Uiso 1 1 calc R
C125 C -0.4560(8) -0.4328(6) 1.8630(3) 0.156(6) Uani 1 1 d DU
H12L H -0.4229 -0.4483 1.8517 0.187 Uiso 1 1 calc R
H12M H -0.4869 -0.4080 1.8513 0.187 Uiso 1 1 calc R
C126 C -0.4946(6) -0.4817(5) 1.8741(4) 0.166(6) Uani 1 1 d DU
H12N H -0.5226 -0.4669 1.8877 0.200 Uiso 1 1 calc R
H12O H -0.5240 -0.4996 1.8591 0.200 Uiso 1 1 calc R
C127 C -0.4461(7) -0.5260(6) 1.8874(3) 0.161(6) Uani 1 1 d DU
H12P H -0.4109 -0.5066 1.8996 0.194 Uiso 1 1 calc R
H12Q H -0.4698 -0.5523 1.8986 0.194 Uiso 1 1 calc R
C128 C -0.4147(8) -0.5597(6) 1.8659(3) 0.156(6) Uani 1 1 d DU
H12R H -0.4500 -0.5757 1.8526 0.187 Uiso 1 1 calc R
H12S H -0.3871 -0.5340 1.8560 0.187 Uiso 1 1 calc R
O23 O -0.0983(8) -0.7211(7) 1.3788(4) 0.230(7) Uani 1 1 d DU
O24 O -0.2467(11) -0.8110(10) 1.3679(4) 0.328(12) Uani 1 1 d DU
O25 O -0.3920(15) -0.7413(13) 1.3890(6) 0.482(18) Uani 1 1 d DU
O26 O -0.4657(18) -0.5989(14) 1.3703(8) 0.498(19) Uani 1 1 d DU
O27 O -0.3667(12) -0.4800(12) 1.3609(6) 0.426(16) Uani 1 1 d DU
O28 O -0.2580(11) -0.4427(14) 1.3915(5) 0.366(14) Uani 1 1 d DU
C129 C -0.1693(9) -0.7314(9) 1.3761(6) 0.292(13) Uani 1 1 d DU
H12T H -0.1882 -0.7234 1.3571 0.351 Uiso 1 1 calc R
H12U H -0.1902 -0.7050 1.3882 0.351 Uiso 1 1 calc R
C130 C -0.1856(11) -0.7922(10) 1.3832(6) 0.286(13) Uani 1 1 d DU
H13B H -0.1489 -0.8176 1.3793 0.343 Uiso 1 1 calc R
H13C H -0.1897 -0.7948 1.4030 0.343 Uiso 1 1 calc R
C131 C -0.3047(11) -0.8107(13) 1.3825(6) 0.365(16) Uani 1 1 d DU
H13D H -0.2919 -0.7984 1.4015 0.438 Uiso 1 1 calc R
H13E H -0.3231 -0.8498 1.3828 0.438 Uiso 1 1 calc R
C132 C -0.3577(15) -0.7705(18) 1.3689(5) 0.415(19) Uani 1 1 d DU
H13F H -0.3366 -0.7420 1.3578 0.499 Uiso 1 1 calc R
H13G H -0.3901 -0.7926 1.3565 0.499 Uiso 1 1 calc R
C133 C -0.3954(16) -0.6797(13) 1.3865(9) 0.48(2) Uani 1 1 d DU
H13H H -0.3615 -0.6665 1.3749 0.571 Uiso 1 1 calc R
H13I H -0.3853 -0.6621 1.4047 0.571 Uiso 1 1 calc R
C134 C -0.4637(15) -0.6605(14) 1.3739(10) 0.50(2) Uani 1 1 d DU
H13J H -0.4747 -0.6793 1.3560 0.598 Uiso 1 1 calc R
H13K H -0.4974 -0.6721 1.3858 0.598 Uiso 1 1 calc R
C135 C -0.4144(18) -0.5759(13) 1.3553(12) 0.46(2) Uani 1 1 d DU
H13L H -0.4149 -0.5963 1.3377 0.558 Uiso 1 1 calc R
H13M H -0.3705 -0.5820 1.3659 0.558 Uiso 1 1 calc R
C136 C -0.4248(12) -0.5124(15) 1.3499(8) 0.44(2) Uani 1 1 d DU
H13N H -0.4334 -0.5057 1.3300 0.524 Uiso 1 1 calc R
H13O H -0.4640 -0.4992 1.3583 0.524 Uiso 1 1 calc R
C137 C -0.3051(12) -0.4957(18) 1.3509(6) 0.417(18) Uani 1 1 d DU
H13P H -0.2994 -0.4727 1.3345 0.501 Uiso 1 1 calc R
H13Q H -0.3072 -0.5364 1.3454 0.501 Uiso 1 1 calc R
C138 C -0.2458(13) -0.4866(16) 1.3720(9) 0.406(18) Uani 1 1 d DU
H13R H -0.2351 -0.5228 1.3818 0.488 Uiso 1 1 calc R
H13S H -0.2070 -0.4756 1.3628 0.488 Uiso 1 1 calc R
C139 C -0.2001(12) -0.4252(10) 1.4096(6) 0.330(15) Uani 1 1 d DU
H13T H -0.2137 -0.3979 1.4233 0.396 Uiso 1 1 calc R
H13U H -0.1684 -0.4054 1.3990 0.396 Uiso 1 1 calc R
C140 C -0.1659(11) -0.4765(15) 1.4243(6) 0.324(14) Uani 1 1 d DU
H14A H -0.1619 -0.4703 1.4442 0.389 Uiso 1 1 calc R
H14B H -0.1930 -0.5112 1.4200 0.389 Uiso 1 1 calc R
C141 C -0.0973(13) -0.4847(11) 1.4153(7) 0.294(13) Uani 1 1 d DU
H14C H -0.1015 -0.4898 1.3953 0.352 Uiso 1 1 calc R
H14D H -0.0703 -0.4501 1.4199 0.352 Uiso 1 1 calc R
C142 C -0.0624(12) -0.5361(10) 1.4289(4) 0.287(13) Uani 1 1 d DU
H14E H -0.0958 -0.5639 1.4339 0.344 Uiso 1 1 calc R
H14F H -0.0351 -0.5240 1.4459 0.344 Uiso 1 1 calc R
C143 C -0.0182(10) -0.5644(9) 1.4099(5) 0.277(12) Uani 1 1 d DU
H14G H -0.0157 -0.5399 1.3937 0.332 Uiso 1 1 calc R
H14H H 0.0273 -0.5689 1.4193 0.332 Uiso 1 1 calc R
C144 C -0.0463(12) -0.6224(9) 1.4010(4) 0.232(10) Uani 1 1 d DU
H14I H -0.0287 -0.6517 1.4144 0.278 Uiso 1 1 calc R
H14J H -0.0953 -0.6217 1.4005 0.278 Uiso 1 1 calc R
C145 C -0.0279(9) -0.6379(8) 1.3730(5) 0.213(9) Uani 1 1 d DU
H14K H 0.0171 -0.6550 1.3748 0.256 Uiso 1 1 calc R
H14L H -0.0273 -0.6031 1.3617 0.256 Uiso 1 1 calc R
C146 C -0.0778(10) -0.6803(10) 1.3591(4) 0.249(11) Uani 1 1 d DU
H14M H -0.1172 -0.6594 1.3505 0.299 Uiso 1 1 calc R
H14N H -0.0576 -0.7009 1.3447 0.299 Uiso 1 1 calc R

loop_
_atom_site_aniso_label
_atom_site_aniso_U_11
_atom_site_aniso_U_22
_atom_site_aniso_U_33
_atom_site_aniso_U_23
_atom_site_aniso_U_13
_atom_site_aniso_U_12
Zn1 0.0261(3) 0.0196(3) 0.0358(3) 0.0010(3) 0.0074(2) 0.0025(3)
Zn2 0.0279(3) 0.0171(3) 0.0354(3) 0.0005(3) 0.0079(2) 0.0022(3)
Zn3 0.0326(3) 0.0315(4) 0.0473(4) -0.0037(4) 0.0078(3) -0.0036(4)
Zn4 0.0327(3) 0.0317(4) 0.0485(4) -0.0028(4) 0.0086(3) -0.0037(4)
O1 0.045(2) 0.046(3) 0.052(3) -0.003(2) 0.001(2) 0.014(2)
O2 0.042(2) 0.037(2) 0.066(3) 0.004(2) 0.012(2) 0.014(2)
O3 0.049(2) 0.039(2) 0.048(3) 0.004(2) 0.010(2) 0.017(2)
O4 0.065(3) 0.052(3) 0.059(3) 0.003(3) 0.014(2) 0.021(3)
O5 0.043(2) 0.040(2) 0.049(3) -0.003(2) 0.0100(19) -0.0108(19)
O6 0.045(2) 0.046(3) 0.058(3) 0.003(2) 0.008(2) -0.018(2)
O7 0.058(3) 0.045(3) 0.058(3) 0.006(2) 0.008(2) -0.014(2)
O8 0.067(3) 0.045(3) 0.063(3) -0.006(2) 0.023(3) -0.007(2)
O9 0.069(4) 0.077(4) 0.091(5) -0.003(4) 0.003(3) 0.019(3)
O10 0.063(3) 0.059(3) 0.090(4) -0.003(3) 0.019(3) 0.018(3)
O11 0.072(4) 0.059(3) 0.088(4) -0.011(3) 0.029(3) 0.010(3)
O12 0.063(3) 0.067(4) 0.086(4) -0.001(3) 0.011(3) 0.020(3)
O13 0.067(3) 0.051(3) 0.087(4) -0.007(3) 0.018(3) -0.024(3)
O14 0.073(4) 0.050(3) 0.071(4) -0.006(3) 0.003(3) -0.019(3)
O15 0.061(3) 0.053(3) 0.097(4) -0.008(3) 0.012(3) -0.018(3)
O16 0.082(4) 0.066(3) 0.059(3) -0.001(3) 0.016(3) -0.025(3)
C1 0.043(4) 0.038(3) 0.063(5) -0.001(3) 0.016(3) 0.005(3)
C2 0.031(3) 0.026(3) 0.054(4) 0.001(3) 0.004(2) 0.002(2)
C3 0.077(5) 0.064(5) 0.059(4) -0.011(4) -0.016(4) 0.037(4)
C4 0.072(5) 0.060(4) 0.073(5) -0.005(4) -0.003(4) 0.024(4)
C5 0.043(3) 0.026(3) 0.065(4) 0.005(3) 0.012(3) 0.008(3)
C6 0.063(4) 0.060(4) 0.057(4) 0.013(4) 0.016(3) 0.023(4)
C7 0.053(4) 0.045(4) 0.053(4) -0.001(3) 0.019(3) 0.020(3)
C8 0.045(3) 0.027(3) 0.055(4) -0.002(3) 0.010(3) 0.013(3)
C9 0.083(6) 0.069(5) 0.072(5) 0.013(4) 0.018(4) 0.039(5)
C10 0.071(5) 0.055(4) 0.062(5) 0.011(4) 0.021(4) 0.025(4)
C11 0.040(3) 0.033(3) 0.042(3) 0.003(3) 0.010(2) 0.010(3)
C12 0.075(5) 0.049(4) 0.052(4) 0.004(3) 0.013(3) 0.024(4)
C13 0.083(6) 0.078(5) 0.062(5) -0.001(4) 0.013(4) 0.038(5)
C14 0.033(3) 0.023(3) 0.043(3) -0.003(2) 0.007(2) 0.003(2)
C15 0.024(3) 0.014(2) 0.061(4) -0.004(2) 0.005(2) -0.005(2)
C16 0.021(2) 0.023(2) 0.049(3) 0.000(2) 0.009(2) -0.001(2)
C17 0.041(3) 0.030(3) 0.041(3) 0.002(2) -0.001(2) -0.003(2)
C18 0.054(3) 0.037(3) 0.044(3) 0.010(3) 0.010(3) -0.008(3)
C19 0.038(3) 0.034(3) 0.050(4) -0.003(3) 0.005(3) -0.007(3)
C20 0.060(4) 0.046(4) 0.052(4) -0.004(3) 0.003(3) -0.014(3)
C21 0.072(5) 0.035(3) 0.054(4) 0.002(3) 0.016(3) -0.023(3)
C22 0.039(3) 0.042(3) 0.044(3) 0.006(3) 0.013(2) -0.009(3)
C23 0.068(5) 0.053(4) 0.073(5) -0.012(4) 0.018(4) -0.020(4)
C24 0.064(4) 0.043(3) 0.050(4) -0.003(3) 0.016(3) -0.017(3)
C25 0.048(3) 0.035(3) 0.051(4) -0.004(3) 0.010(3) -0.016(3)
C26 0.051(3) 0.048(4) 0.065(4) -0.005(3) 0.005(3) -0.007(3)
C27 0.066(4) 0.056(4) 0.054(4) -0.003(3) 0.016(3) -0.008(4)
C28 0.044(3) 0.031(3) 0.055(4) -0.003(3) 0.008(3) -0.004(3)
C29 0.056(4) 0.032(3) 0.072(5) -0.002(3) 0.005(4) -0.003(3)
C30 0.049(4) 0.044(4) 0.090(6) -0.008(4) 0.006(4) -0.002(3)
C31 0.143(11) 0.079(7) 0.093(7) -0.001(6) 0.018(7) 0.030(7)
C32 0.124(10) 0.108(9) 0.097(8) -0.016(7) 0.010(7) 0.046(8)
C33 0.056(5) 0.073(5) 0.090(6) 0.004(5) 0.010(4) 0.013(4)
C34 0.112(8) 0.092(7) 0.081(6) 0.009(5) 0.031(6) 0.041(7)
C35 0.098(8) 0.092(7) 0.093(7) -0.010(6) 0.016(6) 0.012(6)
C36 0.077(6) 0.069(5) 0.080(6) -0.008(5) 0.006(5) 0.006(5)
C37 0.096(7) 0.070(6) 0.090(7) -0.005(5) 0.012(6) 0.029(6)
C38 0.077(6) 0.073(6) 0.079(6) 0.004(5) 0.023(5) 0.018(5)
C39 0.053(4) 0.051(4) 0.071(5) -0.010(4) 0.016(4) 0.012(3)
C40 0.078(6) 0.089(7) 0.093(7) -0.010(6) 0.000(5) 0.026(5)
C41 0.112(9) 0.112(9) 0.094(8) -0.005(7) -0.006(7) 0.023(8)
C42 0.021(3) 0.044(3) 0.067(4) -0.005(3) 0.015(3) 0.002(3)
C43 0.030(3) 0.038(3) 0.064(4) 0.000(3) 0.007(3) 0.002(3)
C44 0.053(4) 0.053(4) 0.081(5) -0.003(5) 0.011(4) -0.006(4)
C45 0.085(6) 0.081(6) 0.079(6) 0.004(5) 0.025(5) -0.037(5)
C46 0.090(7) 0.079(6) 0.072(6) -0.008(5) 0.014(5) -0.032(5)
C47 0.050(4) 0.057(4) 0.077(5) -0.008(4) 0.008(4) -0.020(4)
C48 0.129(10) 0.096(8) 0.105(8) -0.006(6) 0.030(7) -0.046(7)
C49 0.125(9) 0.091(7) 0.091(7) -0.007(6) 0.005(6) -0.049(7)
C50 0.070(5) 0.059(4) 0.056(4) 0.008(4) 0.005(4) -0.011(4)
C51 0.073(5) 0.056(4) 0.076(5) -0.005(4) 0.012(4) -0.030(4)
C52 0.073(5) 0.089(6) 0.079(6) -0.009(5) 0.014(4) -0.038(5)
C53 0.049(4) 0.053(4) 0.058(4) -0.005(3) -0.001(3) -0.006(3)
C54 0.079(6) 0.071(5) 0.075(6) -0.007(5) 0.017(4) -0.025(5)
C55 0.052(4) 0.048(4) 0.042(3) 0.000(3) 0.011(3) -0.025(3)
C56 0.029(3) 0.044(4) 0.072(5) 0.002(3) 0.011(3) -0.004(3)
N1 0.039(2) 0.032(2) 0.036(2) -0.005(2) 0.0070(16) 0.004(2)
C57 0.065(4) 0.060(4) 0.042(3) -0.007(3) 0.006(3) 0.004(4)
C58 0.080(5) 0.085(6) 0.059(4) 0.003(4) 0.004(4) 0.003(5)
C59 0.073(4) 0.054(4) 0.057(4) -0.003(4) 0.016(3) 0.006(4)
C60 0.055(4) 0.069(5) 0.059(4) -0.005(4) 0.014(3) 0.003(4)
C61 0.072(4) 0.041(4) 0.050(3) 0.002(3) 0.022(3) 0.006(3)
C62 0.077(5) 0.083(6) 0.061(4) 0.013(5) 0.014(3) -0.005(5)
C63 0.132(10) 0.096(8) 0.080(7) -0.015(6) 0.025(6) -0.027(7)
C64 0.111(8) 0.082(7) 0.095(8) 0.013(6) 0.040(6) -0.002(6)
C65 0.108(7) 0.064(5) 0.068(5) -0.010(4) 0.028(5) -0.012(5)
C66 0.127(9) 0.091(7) 0.053(4) -0.005(5) 0.013(5) -0.008(6)
C67 0.127(8) 0.084(6) 0.055(4) -0.022(4) 0.006(5) 0.018(6)
C68 0.139(10) 0.117(9) 0.078(6) 0.032(6) 0.016(6) 0.001(8)
C69 0.32(3) 0.103(10) 0.119(11) 0.005(9) 0.023(14) 0.084(14)
N2 0.095(5) 0.051(3) 0.052(3) -0.001(3) 0.011(3) 0.010(3)
C70 0.102(7) 0.084(6) 0.055(4) 0.009(4) 0.010(4) -0.023(5)
C71 0.083(6) 0.099(7) 0.067(5) -0.016(5) 0.012(4) -0.028(5)
C72 0.105(7) 0.115(9) 0.085(6) -0.039(7) 0.036(6) -0.022(7)
C73 0.092(6) 0.048(4) 0.069(5) -0.002(4) 0.023(4) 0.013(4)
C74 0.066(4) 0.053(4) 0.055(4) -0.014(3) 0.012(3) -0.008(3)
C75 0.091(6) 0.093(7) 0.064(5) 0.004(5) 0.001(4) -0.019(6)
C76 0.085(6) 0.109(8) 0.059(5) 0.013(5) 0.011(4) 0.000(6)
C77 0.129(12) 0.123(11) 0.199(16) 0.043(11) 0.034(11) 0.035(10)
C78 0.109(7) 0.081(6) 0.071(5) 0.004(5) 0.014(5) -0.016(6)
C79 0.056(4) 0.049(4) 0.044(3) -0.003(3) 0.010(3) 0.001(3)
C80 0.130(10) 0.102(8) 0.105(8) -0.033(7) 0.031(7) -0.017(7)
C81 0.088(7) 0.145(10) 0.076(6) -0.014(6) 0.016(5) -0.014(7)
N3 0.055(3) 0.052(3) 0.062(4) -0.013(3) 0.012(3) -0.001(3)
C82 0.100(7) 0.113(8) 0.080(6) -0.033(6) 0.016(5) -0.017(7)
C83 0.074(5) 0.093(6) 0.087(6) -0.008(5) 0.034(4) -0.018(5)
N4 0.070(4) 0.062(4) 0.078(4) -0.013(4) 0.023(3) -0.012(4)
C84 0.077(5) 0.100(7) 0.083(6) -0.003(5) 0.025(4) 0.013(5)
C85 0.105(8) 0.190(14) 0.069(6) 0.014(8) 0.015(5) -0.018(9)
C86 0.078(5) 0.061(4) 0.065(5) -0.006(4) 0.016(4) -0.004(5)
C87 0.118(8) 0.103(8) 0.087(7) -0.005(6) 0.033(6) -0.009(7)
C88 0.077(5) 0.067(5) 0.072(5) 0.005(4) 0.024(4) -0.008(4)
C89 0.095(7) 0.161(12) 0.089(7) 0.022(9) 0.026(6) -0.011(9)
C90 0.143(12) 0.095(8) 0.123(11) -0.016(8) 0.026(9) 0.005(8)
C91 0.108(9) 0.164(14) 0.096(9) -0.002(9) 0.003(7) -0.028(9)
C92 0.127(15) 0.52(6) 0.19(2) 0.19(3) -0.027(14) -0.10(3)
C93 0.39(8) 1.0(3) 1.0(2) 0.5(2) 0.31(11) 0.12(12)
C94 1.4(2) 1.4(2) 1.4(2) 0.001(10) 0.16(2) 0.000(10)
C95 0.40(5) 0.23(3) 0.29(4) 0.01(3) 0.07(4) 0.02(3)
C96 0.33(4) 0.31(4) 0.19(2) 0.05(2) 0.04(2) 0.17(3)
N5 0.179(14) 0.196(15) 0.129(11) 0.047(11) 0.051(10) 0.011(13)
C97 0.20(2) 0.22(2) 0.114(12) 0.042(13) 0.068(12) 0.103(18)
C98 0.110(9) 0.179(16) 0.103(10) 0.025(10) 0.021(7) 0.023(11)
C99 0.106(8) 0.062(5) 0.103(7) 0.014(5) 0.023(6) -0.006(5)
C100 0.114(9) 0.105(9) 0.093(8) 0.012(7) 0.009(6) 0.017(8)
C101 0.081(6) 0.083(6) 0.072(5) 0.000(5) 0.012(4) 0.007(5)
C102 0.084(6) 0.084(6) 0.057(5) -0.003(4) 0.011(4) 0.010(5)
C103 0.179(15) 0.094(9) 0.103(9) -0.003(7) 0.023(9) -0.007(9)
C104 0.145(12) 0.097(8) 0.130(11) 0.001(8) 0.030(9) -0.005(8)
C105 0.32(4) 0.17(3) 0.60(8) -0.01(4) -0.05(5) -0.02(3)
C106 0.057(4) 0.071(5) 0.067(5) 0.010(4) 0.007(3) -0.001(4)
C107 0.086(6) 0.067(5) 0.082(6) 0.018(4) 0.007(5) 0.011(5)
C108 0.074(5) 0.071(5) 0.072(5) 0.009(4) 0.015(4) 0.001(4)
N6 0.043(2) 0.037(3) 0.038(2) 0.0065(19) 0.0104(18) 0.007(2)
C109 0.075(5) 0.051(4) 0.064(4) 0.000(3) 0.031(3) 0.011(4)
C110 0.121(9) 0.134(9) 0.066(5) 0.011(6) 0.038(6) 0.016(8)
O17 0.137(8) 0.142(8) 0.170(9) 0.015(7) 0.016(7) -0.027(7)
O18 0.141(8) 0.102(6) 0.142(7) 0.008(5) 0.036(6) 0.003(6)
O19 0.136(8) 0.131(7) 0.155(8) 0.019(7) 0.002(6) 0.020(6)
O20 0.121(7) 0.165(9) 0.213(11) 0.005(9) 0.039(7) -0.003(8)
O21 0.150(10) 0.167(10) 0.211(12) -0.025(9) 0.022(9) -0.021(8)
O22 0.30(2) 0.34(3) 0.41(3) 0.00(2) 0.03(2) -0.05(2)
C111 0.151(14) 0.146(13) 0.204(17) 0.027(13) 0.017(13) 0.002(12)
C112 0.174(15) 0.141(12) 0.168(14) -0.015(11) 0.009(12) -0.021(12)
C113 0.161(13) 0.118(10) 0.144(11) -0.003(9) 0.045(10) 0.025(10)
C114 0.160(13) 0.133(11) 0.148(12) 0.049(9) 0.058(10) 0.027(10)
C115 0.150(14) 0.178(15) 0.215(17) 0.019(14) -0.001(13) -0.012(13)
C116 0.171(16) 0.173(15) 0.215(17) 0.051(14) 0.009(14) -0.016(14)
C117 0.156(12) 0.114(9) 0.125(10) -0.003(8) 0.029(9) -0.015(9)
C118 0.131(11) 0.110(9) 0.148(11) -0.006(9) 0.041(9) -0.014(8)
C119 0.21(2) 0.141(14) 0.28(2) 0.044(15) -0.043(18) -0.041(16)
C120 0.24(3) 0.20(2) 0.33(3) 0.02(2) -0.02(2) 0.00(2)
C121 0.27(3) 0.29(3) 0.37(3) -0.02(2) 0.06(3) -0.06(2)
C122 0.186(19) 0.24(2) 0.27(2) -0.036(19) 0.080(18) -0.021(17)
C123 0.170(16) 0.143(13) 0.211(17) 0.025(13) 0.025(14) 0.031(12)
C124 0.138(13) 0.185(16) 0.200(16) -0.032(14) 0.021(12) 0.039(12)
C125 0.148(13) 0.148(13) 0.173(14) -0.014(11) 0.024(11) 0.021(11)
C126 0.120(11) 0.166(14) 0.213(15) 0.023(13) 0.024(11) 0.020(12)
C127 0.100(10) 0.180(15) 0.202(16) 0.004(13) 0.010(10) -0.003(10)
C128 0.129(12) 0.147(13) 0.189(15) 0.012(12) 0.008(11) -0.025(11)
O23 0.197(14) 0.272(18) 0.224(15) -0.020(13) 0.031(13) -0.001(15)
O24 0.35(3) 0.34(2) 0.30(2) 0.04(2) 0.05(2) 0.06(2)
O25 0.44(3) 0.53(5) 0.47(3) -0.07(3) 0.05(3) 0.00(3)
O26 0.46(4) 0.50(4) 0.52(4) 0.03(4) 0.00(3) 0.12(4)
O27 0.31(3) 0.48(3) 0.49(3) 0.05(3) 0.06(2) 0.25(3)
O28 0.38(3) 0.34(3) 0.38(3) 0.12(2) 0.04(2) 0.04(3)
C129 0.32(3) 0.30(3) 0.26(2) -0.02(2) 0.03(2) 0.02(3)
C130 0.33(3) 0.27(3) 0.25(2) -0.06(2) 0.04(2) -0.03(3)
C131 0.37(4) 0.39(3) 0.34(3) 0.03(3) 0.08(3) 0.05(3)
C132 0.40(4) 0.47(4) 0.38(3) -0.03(3) 0.06(3) 0.03(4)
C133 0.44(4) 0.50(5) 0.49(4) -0.08(4) 0.04(3) 0.07(4)
C134 0.47(4) 0.49(5) 0.52(4) -0.03(4) 0.02(3) 0.10(4)
C135 0.39(4) 0.51(4) 0.49(4) 0.00(4) 0.05(3) 0.08(4)
C136 0.34(4) 0.50(4) 0.47(3) 0.01(4) 0.06(3) 0.13(4)
C137 0.32(3) 0.45(4) 0.49(4) 0.09(3) 0.06(3) 0.20(3)
C138 0.38(3) 0.39(4) 0.44(4) 0.15(3) 0.03(3) 0.09(3)
C139 0.37(3) 0.30(3) 0.33(3) 0.14(2) 0.10(3) 0.02(3)
C140 0.32(3) 0.32(3) 0.34(3) 0.12(2) 0.07(3) 0.00(3)
C141 0.26(3) 0.27(3) 0.36(3) 0.05(2) 0.05(2) -0.02(3)
C142 0.23(2) 0.27(3) 0.37(3) -0.01(3) 0.07(2) -0.02(2)
C143 0.22(2) 0.26(3) 0.35(3) -0.02(2) 0.06(2) -0.05(2)
C144 0.174(17) 0.24(2) 0.28(2) -0.03(2) 0.018(17) -0.028(18)
C145 0.130(13) 0.214(19) 0.30(2) -0.042(19) 0.039(16) 0.015(14)
C146 0.149(16) 0.31(3) 0.28(2) -0.05(2) 0.004(18) 0.013(19)

loop_
_atom_type_symbol
_atom_type_description
_atom_type_scat_dispersion_real
_atom_type_scat_dispersion_imag
_atom_type_scat_source
C C 0.0181 0.0091 'International Tables Vol C Tables 4.2.6.8 and 6.1.1.4'
H H 0.0000 0.0000 'International Tables Vol C Tables 4.2.6.8 and 6.1.1.4'
N N 0.0311 0.0180 'International Tables Vol C Tables 4.2.6.8 and 6.1.1.4'
O O 0.0492 0.0322 'International Tables Vol C Tables 4.2.6.8 and 6.1.1.4'
Zn Zn -1.5491 0.6778 'International Tables Vol C Tables 4.2.6.8 and 6.1.1.4'

loop_
_geom_angle_atom_site_label_1
_geom_angle_atom_site_label_2
_geom_angle_atom_site_label_3
_geom_angle
_geom_angle_site_symmetry_1
_geom_angle_site_symmetry_3
O3 Zn1 N6 96(4) . 1_556
O3 Zn1 O5 88.9(2) . .
N6 Zn1 O5 104(4) 1_556 .
O3 Zn1 O1 159.6(2) . .
N6 Zn1 O1 104(4) 1_556 .
O5 Zn1 O1 88.9(2) . .
O3 Zn1 O7 88.8(2) . .
N6 Zn1 O7 97(4) 1_556 .
O5 Zn1 O7 159.4(2) . .
O1 Zn1 O7 86.2(2) . .
O3 Zn1 Zn2 78.76(14) . .
N6 Zn1 Zn2 171(4) 1_556 .
O5 Zn1 Zn2 83.53(14) . .
O1 Zn1 Zn2 80.87(15) . .
O7 Zn1 Zn2 75.99(15) . .
O8 Zn2 N1 102.1(2) . .
O8 Zn2 O2 91.3(2) . .
N1 Zn2 O2 102.79(19) . .
O8 Zn2 O4 86.4(3) . .
N1 Zn2 O4 94.80(19) . .
O2 Zn2 O4 162.4(2) . .
O8 Zn2 O6 159.7(2) . .
N1 Zn2 O6 97.98(19) . .
O2 Zn2 O6 87.3(2) . .
O4 Zn2 O6 88.8(2) . .
O8 Zn2 Zn1 82.72(17) . .
N1 Zn2 Zn1 174.06(10) . .
O2 Zn2 Zn1 80.46(16) . .
O4 Zn2 Zn1 81.89(16) . .
O6 Zn2 Zn1 77.10(15) . .
O15 Zn3 O11 85.5(3) . .
O15 Zn3 O13 161.4(3) . .
O11 Zn3 O13 87.8(2) . .
O15 Zn3 O9 90.9(3) . .
O11 Zn3 O9 158.2(3) . .
O13 Zn3 O9 88.9(3) . .
O15 Zn3 N3 105.8(3) . .
O11 Zn3 N3 106.7(3) . .
O13 Zn3 N3 92.7(2) . .
O9 Zn3 N3 95.0(3) . .
O15 Zn3 Zn4 80.9(2) . .
O11 Zn3 Zn4 83.9(2) . .
O13 Zn3 Zn4 81.21(19) . .
O9 Zn3 Zn4 74.3(2) . .
N3 Zn3 Zn4 167.68(17) . .
O14 Zn4 O16 157.8(2) . .
O14 Zn4 O12 87.1(2) . .
O16 Zn4 O12 87.5(3) . .
O14 Zn4 O10 91.1(3) . .
O16 Zn4 O10 87.4(2) . .
O12 Zn4 O10 161.8(3) . .
O14 Zn4 N4 98.8(2) . .
O16 Zn4 N4 103.3(2) . .
O12 Zn4 N4 98.8(3) . .
O10 Zn4 N4 99.4(3) . .
O14 Zn4 Zn3 80.35(18) . .
O16 Zn4 Zn3 77.44(18) . .
O12 Zn4 Zn3 77.1(2) . .
O10 Zn4 Zn3 84.8(2) . .
N4 Zn4 Zn3 175.78(15) . .
C1 O1 Zn1 128.0(5) . .
C1 O2 Zn2 124.4(5) . .
C14 O3 Zn1 130.1(4) . .
C14 O4 Zn2 123.6(4) . .
C15 O5 Zn1 119.5(4) . .
C15 O6 Zn2 127.3(4) . .
C28 O7 Zn1 131.7(5) . .
C28 O8 Zn2 125.7(5) . .
C29 O9 Zn3 132.1(6) . .
C29 O10 Zn4 119.9(6) . .
C42 O11 Zn3 121.8(5) . .
C42 O12 Zn4 132.9(5) . .
C43 O13 Zn3 125.1(5) . .
C43 O14 Zn4 126.9(5) . .
C56 O15 Zn3 126.6(5) . .
C56 O16 Zn4 132.7(5) . .
O1 C1 O2 124.8(6) . .
O1 C1 C2 122.1(6) . .
O2 C1 C2 113.1(6) . .
C3 C2 C7 120.0 . .
C3 C2 C1 116.9(4) . .
C7 C2 C1 123.1(4) . .
C4 C3 C2 120.0 . .
C4 C3 H3A 120.0 . .
C2 C3 H3A 120.0 . .
C5 C4 C3 120.0 . .
C5 C4 H4A 120.0 . .
C3 C4 H4A 120.0 . .
C4 C5 C6 120.0 . .
C4 C5 C8 119.4(3) . 3_455
C6 C5 C8 120.5(3) . 3_455
C7 C6 C5 120.0 . .
C7 C6 H6A 120.0 . .
C5 C6 H6A 120.0 . .
C6 C7 C2 120.0 . .
C6 C7 H7A 120.0 . .
C2 C7 H7A 120.0 . .
C9 C8 C13 120.0 . .
C9 C8 C5 121.2(12) . 3_545
C13 C8 C5 118.7(12) . 3_545
C10 C9 C8 120.0 . .
C10 C9 H9A 120.0 . .
C8 C9 H9A 120.0 . .
C9 C10 C11 120.0 . .
C9 C10 H10A 120.0 . .
C11 C10 H10A 120.0 . .
C10 C11 C12 120.0 . .
C10 C11 C14 120.6(4) . .
C12 C11 C14 119.3(4) . .
C13 C12 C11 120.0 . .
C13 C12 H12A 120.0 . .
C11 C12 H12A 120.0 . .
C12 C13 C8 120.0 . .
C12 C13 H13A 120.0 . .
C8 C13 H13A 120.0 . .
O4 C14 O3 124.4(5) . .
O4 C14 C11 117.8(5) . .
O3 C14 C11 117.8(5) . .
O6 C15 O5 131.0(5) . .
O6 C15 C16 114.0(5) . .
O5 C15 C16 115.1(5) . .
C17 C16 C21 120.0 . .
C17 C16 C15 117.4(3) . .
C21 C16 C15 122.6(3) . .
C16 C17 C18 120.0 . .
C16 C17 H17A 120.0 . .
C18 C17 H17A 120.0 . .
C19 C18 C17 120.0 . .
C19 C18 H18A 120.0 . .
C17 C18 H18A 120.0 . .
C18 C19 C20 120.0 . .
C18 C19 C22 121.4(3) . 3
C20 C19 C22 118.5(3) . 3
C19 C20 C21 120.0 . .
C19 C20 H20A 120.0 . .
C21 C20 H20A 120.0 . .
C20 C21 C16 120.0 . .
C20 C21 H21A 120.0 . .
C16 C21 H21A 120.0 . .
C23 C22 C27 120.0 . .
C23 C22 C19 119.3(12) . 3_445
C27 C22 C19 120.6(11) . 3_445
C22 C23 C24 120.0 . .
C22 C23 H23A 120.0 . .
C24 C23 H23A 120.0 . .
C23 C24 C25 120.0 . .
C23 C24 H24A 120.0 . .
C25 C24 H24A 120.0 . .
C24 C25 C26 120.0 . .
C24 C25 C28 118.9(4) . .
C26 C25 C28 121.1(4) . .
C27 C26 C25 120.0 . .
C27 C26 H26A 120.0 . .
C25 C26 H26A 120.0 . .
C26 C27 C22 120.0 . .
C26 C27 H27A 120.0 . .
C22 C27 H27A 120.0 . .
O8 C28 O7 120.8(6) . .
O8 C28 C25 121.4(6) . .
O7 C28 C25 117.8(6) . .
O10 C29 O9 128.8(8) . .
O10 C29 C30 118.8(8) . .
O9 C29 C30 112.4(8) . .
C31 C30 C35 120.0 . .
C31 C30 C29 123.5(5) . .
C35 C30 C29 116.3(5) . .
C32 C31 C30 120.0 . .
C32 C31 H31A 120.0 . .
C30 C31 H31A 120.0 . .
C31 C32 C33 120.0 . .
C31 C32 H32A 120.0 . .
C33 C32 H32A 120.0 . .
C34 C33 C32 120.0 . .
C34 C33 C36 122.9(5) . 3_455
C32 C33 C36 116.9(5) . 3_455
C33 C34 C35 120.0 . .
C33 C34 H34A 120.0 . .
C35 C34 H34A 120.0 . .
C34 C35 C30 120.0 . .
C34 C35 H35A 120.0 . .
C30 C35 H35A 120.0 . .
C37 C36 C41 120.0 . .
C37 C36 C33 123.8(17) . 3_545
C41 C36 C33 116.2(17) . 3_545
C36 C37 C38 120.0 . .
C36 C37 H37A 120.0 . .
C38 C37 H37A 120.0 . .
C39 C38 C37 120.0 . .
C39 C38 H38A 120.0 . .
C37 C38 H38A 120.0 . .
C38 C39 C40 120.0 . .
C38 C39 C42 120.1(5) . .
C40 C39 C42 119.8(5) . .
C41 C40 C39 120.0 . .
C41 C40 H40A 120.0 . .
C39 C40 H40A 120.0 . .
C40 C41 C36 120.0 . .
C40 C41 H41A 120.0 . .
C36 C41 H41A 120.0 . .
O12 C42 O11 123.7(7) . .
O12 C42 C39 119.8(6) . .
O11 C42 C39 116.4(6) . .
O14 C43 O13 124.6(7) . .
O14 C43 C44 119.3(6) . .
O13 C43 C44 115.8(6) . .
C45 C44 C49 120.0 . .
C45 C44 C43 121.3(5) . .
C49 C44 C43 118.7(5) . .
C44 C45 C46 120.0 . .
C44 C45 H45A 120.0 . .
C46 C45 H45A 120.0 . .
C45 C46 C47 120.0 . .
C45 C46 H46A 120.0 . .
C47 C46 H46A 120.0 . .
C48 C47 C46 120.0 . .
C48 C47 C50 122.2(4) . 3
C46 C47 C50 117.8(4) . 3
C47 C48 C49 120.0 . .
C47 C48 H48A 120.0 . .
C49 C48 H48A 120.0 . .
C48 C49 C44 120.0 . .
C48 C49 H49A 120.0 . .
C44 C49 H49A 120.0 . .
C51 C50 C55 120.0 . .
C51 C50 C47 122.2(16) . 3_445
C55 C50 C47 117.8(16) . 3_445
C52 C51 C50 120.0 . .
C52 C51 H51A 120.0 . .
C50 C51 H51A 120.0 . .
C53 C52 C51 120.0 . .
C53 C52 H52A 120.0 . .
C51 C52 H52A 120.0 . .
C52 C53 C54 120.0 . .
C52 C53 C56 120.9(5) . .
C54 C53 C56 119.1(5) . .
C55 C54 C53 120.0 . .
C55 C54 H54A 120.0 . .
C53 C54 H54A 120.0 . .
C54 C55 C50 120.0 . .
C54 C55 H55A 120.0 . .
C50 C55 H55A 120.0 . .
O16 C56 O15 121.1(7) . .
O16 C56 C53 121.8(7) . .
O15 C56 C53 116.1(7) . .
C57 N1 C61 120.0 . .
C57 N1 Zn2 119.75(19) . .
C61 N1 Zn2 120.10(18) . .
N1 C57 C58 120.0 . .
N1 C57 H57A 120.0 . .
C58 C57 H57A 120.0 . .
C59 C58 C57 120.0 . .
C59 C58 H58A 120.0 . .
C57 C58 H58A 120.0 . .
C60 C59 C58 120.0 . .
C60 C59 C62 120.5(4) . .
C58 C59 C62 119.5(4) . .
C59 C60 C61 120.0 . .
C59 C60 H60A 120.0 . .
C61 C60 H60A 120.0 . .
C60 C61 N1 120.0 . .
C60 C61 H61A 120.0 . .
N1 C61 H61A 120.0 . .
C63 C62 C67 120.0 . .
C63 C62 C59 122.7(4) . .
C67 C62 C59 117.3(4) . .
C64 C63 C62 120.0 . .
C64 C63 C68 123.8(6) . .
C62 C63 C68 115.7(5) . .
C63 C64 C65 120.0 . .
C63 C64 H64A 120.0 . .
C65 C64 H64A 120.0 . .
N2 C65 C64 127.9(5) . .
N2 C65 C66 112.1(5) . .
C64 C65 C66 120.0 . .
C67 C66 C65 120.0 . .
C67 C66 H66A 120.0 . .
C65 C66 H66A 120.0 . .
C66 C67 C62 120.0 . .
C66 C67 C69 118.4(7) . .
C62 C67 C69 120.2(7) . .
C63 C68 H68A 109.5 . .
C63 C68 H68B 109.5 . .
H68A C68 H68B 109.5 . .
C63 C68 H68C 109.5 . .
H68A C68 H68C 109.5 . .
H68B C68 H68C 109.5 . .
C67 C69 H69A 109.5 . .
C67 C69 H69B 109.5 . .
H69A C69 H69B 109.5 . .
C67 C69 H69C 109.5 . .
H69A C69 H69C 109.5 . .
H69B C69 H69C 109.5 . .
C65 N2 C70 114.9(6) . .
C65 N2 H2A 122.5 . .
C70 N2 H2A 122.5 . .
N2 C70 C71 102.7(7) . .
N2 C70 H70A 111.2 . .
C71 C70 H70A 111.2 . .
N2 C70 H70B 111.2 . .
C71 C70 H70B 111.2 . .
H70A C70 H70B 109.1 . .
C72 C71 C76 120.0 . .
C72 C71 C70 106.2(6) . .
C76 C71 C70 133.7(6) . .
C73 C72 C71 120.0 . .
C73 C72 H72A 120.0 . .
C71 C72 H72A 120.0 . .
C72 C73 C74 120.0 . .
C72 C73 C77 118.8(7) . .
C74 C73 C77 121.1(7) . .
C75 C74 C73 120.0 . .
C75 C74 C79 119.7(4) . .
C73 C74 C79 120.3(4) . .
C74 C75 C76 120.0 . .
C74 C75 C78 122.4(5) . .
C76 C75 C78 117.3(5) . .
C75 C76 C71 120.0 . .
C75 C76 H76A 120.0 . .
C71 C76 H76A 120.0 . .
C73 C77 H77A 109.5 . .
C73 C77 H77B 109.5 . .
H77A C77 H77B 109.5 . .
C73 C77 H77C 109.5 . .
H77A C77 H77C 109.5 . .
H77B C77 H77C 109.5 . .
C75 C78 H78A 109.5 . .
C75 C78 H78B 109.5 . .
H78A C78 H78B 109.5 . .
C75 C78 H78C 109.5 . .
H78A C78 H78C 109.5 . .
H78B C78 H78C 109.5 . .
C80 C79 C83 120.0 . .
C80 C79 C74 117.8(4) . .
C83 C79 C74 122.1(4) . .
C81 C80 C79 120.0 . .
C81 C80 H80A 120.0 . .
C79 C80 H80A 120.0 . .
N3 C81 C80 120.0 . .
N3 C81 H81A 120.0 . .
C80 C81 H81A 120.0 . .
C81 N3 C82 120.0 . .
C81 N3 Zn3 119.2(3) . .
C82 N3 Zn3 120.5(3) . .
C83 C82 N3 120.0 . .
C83 C82 H82A 120.0 . .
N3 C82 H82A 120.0 . .
C82 C83 C79 120.0 . .
C82 C83 H83A 120.0 . .
C79 C83 H83A 120.0 . .
C84 N4 C88 120.0 . .
C84 N4 Zn4 120.0(3) . .
C88 N4 Zn4 119.9(3) . .
N4 C84 C85 120.0 . .
N4 C84 H84A 120.0 . .
C85 C84 H84A 120.0 . .
C86 C85 C84 120.0 . .
C86 C85 H85A 120.0 . .
C84 C85 H85A 120.0 . .
C85 C86 C87 120.0 . .
C85 C86 C89 120.1(6) . .
C87 C86 C89 119.7(6) . .
C88 C87 C86 120.0 . .
C88 C87 H87A 120.0 . .
C86 C87 H87A 120.0 . .
C87 C88 N4 120.0 . .
C87 C88 H88A 120.0 . .
N4 C88 H88A 120.0 . .
C90 C89 C94 120.0 . .
C90 C89 C86 118.6(9) . .
C94 C89 C86 121.3(9) . .
C89 C90 C91 120.0 . .
C89 C90 C95 118.5(13) . .
C91 C90 C95 116.6(13) . .
C92 C91 C90 120.0 . .
C92 C91 H91A 120.0 . .
C90 C91 H91A 120.0 . .
C91 C92 C93 120.0 . .
C91 C92 N5 101.1(13) . .
C93 C92 N5 138.9(13) . .
C92 C93 C94 120.0 . .
C92 C93 H93A 120.0 . .
C94 C93 H93A 120.0 . .
C93 C94 C89 120.0 . .
C93 C94 C96 118.6(14) . .
C89 C94 C96 121.4(14) . .
C90 C95 H95A 109.5 . .
C90 C95 H95B 109.5 . .
H95A C95 H95B 109.5 . .
C90 C95 H95C 109.5 . .
H95A C95 H95C 109.5 . .
H95B C95 H95C 109.5 . .
C94 C96 H96A 109.5 . .
C94 C96 H96B 109.5 . .
H96A C96 H96B 109.5 . .
C94 C96 H96C 109.5 . .
H96A C96 H96C 109.5 . .
H96B C96 H96C 109.5 . .
C97 N5 C92 126(2) . .
C97 N5 H5A 117.1 . .
C92 N5 H5A 117.1 . .
N5 C97 C98 123(2) . .
N5 C97 H97A 106.7 . .
C98 C97 H97A 106.7 . .
N5 C97 H97B 106.7 . .
C98 C97 H97B 106.7 . .
H97A C97 H97B 106.6 . .
C99 C98 C103 120.0 . .
C99 C98 C97 140.9(12) . .
C103 C98 C97 98.9(12) . .
C98 C99 C100 120.0 . .
C98 C99 H99A 120.0 . .
C100 C99 H99A 120.0 . .
C101 C100 C99 120.0 . .
C101 C100 C104 125.5(7) . .
C99 C100 C104 114.0(7) . .
C100 C101 C102 120.0 . .
C100 C101 C106 117.2(5) . .
C102 C101 C106 122.8(5) . .
C103 C102 C101 120.0 . .
C103 C102 C105 115.9(14) . .
C101 C102 C105 124.0(14) . .
C102 C103 C98 120.0 . .
C102 C103 H10E 120.0 . .
C98 C103 H10E 120.0 . .
C100 C104 H10F 109.5 . .
C100 C104 H10G 109.5 . .
H10F C104 H10G 109.5 . .
C100 C104 H10H 109.5 . .
H10F C104 H10H 109.5 . .
H10G C104 H10H 109.5 . .
C102 C105 H10I 109.5 . .
C102 C105 H10J 109.5 . .
H10I C105 H10J 109.5 . .
C102 C105 H10K 109.5 . .
H10I C105 H10K 109.5 . .
H10J C105 H10K 109.5 . .
C107 C106 C110 120.0 . .
C107 C106 C101 120.9(4) . .
C110 C106 C101 119.0(4) . .
C108 C107 C106 120.0 . .
C108 C107 H10B 120.0 . .
C106 C107 H10B 120.0 . .
C107 C108 N6 120.0 . .
C107 C108 H10C 120.0 . .
N6 C108 H10C 120.0 . .
C109 N6 C108 120.0 . .
C109 N6 Zn1 119.0(2) . 1_554
C108 N6 Zn1 120.2(2) . 1_554
C110 C109 N6 120.0 . .
C110 C109 H10D 120.0 . .
N6 C109 H10D 120.0 . .
C109 C110 C106 120.0 . .
C109 C110 H11A 120.0 . .
C106 C110 H11A 120.0 . .
C111 O17 C128 113.9(8) . .
C112 O18 C113 116.3(7) . .
C115 O19 C114 114.8(8) . .
C116 O20 C117 114.6(8) . .
C118 O21 C119 116.5(9) . .
C120 O22 C121 116.4(11) . .
O17 C111 C112 111.6(9) . .
O17 C111 H11B 109.3 . .
C112 C111 H11B 109.3 . .
O17 C111 H11C 109.3 . .
C112 C111 H11C 109.3 . .
H11B C111 H11C 108.0 . .
O18 C112 C111 112.0(8) . .
O18 C112 H11D 109.2 . .
C111 C112 H11D 109.2 . .
O18 C112 H11E 109.2 . .
C111 C112 H11E 109.2 . .
H11D C112 H11E 107.9 . .
O18 C113 C114 111.1(8) . .
O18 C113 H11F 109.4 . .
C114 C113 H11F 109.4 . .
O18 C113 H11G 109.4 . .
C114 C113 H11G 109.4 . .
H11F C113 H11G 108.0 . .
O19 C114 C113 110.6(8) . .
O19 C114 H11H 109.5 . .
C113 C114 H11H 109.5 . .
O19 C114 H11I 109.5 . .
C113 C114 H11I 109.5 . .
H11H C114 H11I 108.1 . .
O19 C115 C116 112.0(9) . .
O19 C115 H11J 109.2 . .
C116 C115 H11J 109.2 . .
O19 C115 H11K 109.2 . .
C116 C115 H11K 109.2 . .
H11J C115 H11K 107.9 . .
O20 C116 C115 111.7(9) . .
O20 C116 H11L 109.3 . .
C115 C116 H11L 109.3 . .
O20 C116 H11M 109.3 . .
C115 C116 H11M 109.3 . .
H11L C116 H11M 107.9 . .
O20 C117 C118 110.7(8) . .
O20 C117 H11N 109.5 . .
C118 C117 H11N 109.5 . .
O20 C117 H11O 109.5 . .
C118 C117 H11O 109.5 . .
H11N C117 H11O 108.1 . .
O21 C118 C117 111.6(8) . .
O21 C118 H11P 109.3 . .
C117 C118 H11P 109.3 . .
O21 C118 H11Q 109.3 . .
C117 C118 H11Q 109.3 . .
H11P C118 H11Q 108.0 . .
O21 C119 C120 109.3(10) . .
O21 C119 H11R 109.8 . .
C120 C119 H11R 109.8 . .
O21 C119 H11S 109.8 . .
C120 C119 H11S 109.8 . .
H11R C119 H11S 108.3 . .
O22 C120 C119 111.2(10) . .
O22 C120 H12B 109.4 . .
C119 C120 H12B 109.4 . .
O22 C120 H12C 109.4 . .
C119 C120 H12C 109.4 . .
H12B C120 H12C 108.0 . .
O22 C121 C122 112.3(9) . .
O22 C121 H12D 109.2 . .
C122 C121 H12D 109.2 . .
O22 C121 H12E 109.2 . .
C122 C121 H12E 109.2 . .
H12D C121 H12E 107.9 . .
C123 C122 C121 112.2(9) . .
C123 C122 H12F 109.2 . .
C121 C122 H12F 109.2 . .
C123 C122 H12G 109.2 . .
C121 C122 H12G 109.2 . .
H12F C122 H12G 107.9 . .
C122 C123 C124 112.3(8) . .
C122 C123 H12H 109.1 . .
C124 C123 H12H 109.1 . .
C122 C123 H12I 109.1 . .
C124 C123 H12I 109.1 . .
H12H C123 H12I 107.9 . .
C123 C124 C125 111.2(8) . .
C123 C124 H12J 109.4 . .
C125 C124 H12J 109.4 . .
C123 C124 H12K 109.4 . .
C125 C124 H12K 109.4 . .
H12J C124 H12K 108.0 . .
C124 C125 C126 110.5(8) . .
C124 C125 H12L 109.6 . .
C126 C125 H12L 109.6 . .
C124 C125 H12M 109.6 . .
C126 C125 H12M 109.6 . .
H12L C125 H12M 108.1 . .
C127 C126 C125 109.5(8) . .
C127 C126 H12N 109.8 . .
C125 C126 H12N 109.8 . .
C127 C126 H12O 109.8 . .
C125 C126 H12O 109.8 . .
H12N C126 H12O 108.2 . .
C128 C127 C126 110.7(8) . .
C128 C127 H12P 109.5 . .
C126 C127 H12P 109.5 . .
C128 C127 H12Q 109.5 . .
C126 C127 H12Q 109.5 . .
H12P C127 H12Q 108.1 . .
O17 C128 C127 110.8(9) . .
O17 C128 H12R 109.5 . .
C127 C128 H12R 109.5 . .
O17 C128 H12S 109.5 . .
C127 C128 H12S 109.5 . .
H12R C128 H12S 108.1 . .
C129 O23 C146 113.7(10) . .
C130 O24 C131 115.9(12) . .
C132 O25 C133 115.6(12) . .
C135 O26 C134 114.9(12) . .
C137 O27 C136 115.6(12) . .
C138 O28 C139 115.0(11) . .
O23 C129 C130 112.1(11) . .
O23 C129 H12T 109.2 . .
C130 C129 H12T 109.2 . .
O23 C129 H12U 109.2 . .
C130 C129 H12U 109.2 . .
H12T C129 H12U 107.9 . .
O24 C130 C129 111.2(11) . .
O24 C130 H13B 109.4 . .
C129 C130 H13B 109.4 . .
O24 C130 H13C 109.4 . .
C129 C130 H13C 109.4 . .
H13B C130 H13C 108.0 . .
O24 C131 C132 110.9(11) . .
O24 C131 H13D 109.5 . .
C132 C131 H13D 109.5 . .
O24 C131 H13E 109.5 . .
C132 C131 H13E 109.5 . .
H13D C131 H13E 108.1 . .
O25 C132 C131 111.1(11) . .
O25 C132 H13F 109.4 . .
C131 C132 H13F 109.4 . .
O25 C132 H13G 109.4 . .
C131 C132 H13G 109.4 . .
H13F C132 H13G 108.0 . .
O25 C133 C134 111.2(11) . .
O25 C133 H13H 109.4 . .
C134 C133 H13H 109.4 . .
O25 C133 H13I 109.4 . .
C134 C133 H13I 109.4 . .
H13H C133 H13I 108.0 . .
O26 C134 C133 110.8(11) . .
O26 C134 H13J 109.5 . .
C133 C134 H13J 109.5 . .
O26 C134 H13K 109.5 . .
C133 C134 H13K 109.5 . .
H13J C134 H13K 108.1 . .
O26 C135 C136 111.2(11) . .
O26 C135 H13L 109.4 . .
C136 C135 H13L 109.4 . .
O26 C135 H13M 109.4 . .
C136 C135 H13M 109.4 . .
H13L C135 H13M 108.0 . .
O27 C136 C135 110.8(11) . .
O27 C136 H13N 109.5 . .
C135 C136 H13N 109.5 . .
O27 C136 H13O 109.5 . .
C135 C136 H13O 109.5 . .
H13N C136 H13O 108.1 . .
O27 C137 C138 112.0(10) . .
O27 C137 H13P 109.2 . .
C138 C137 H13P 109.2 . .
O27 C137 H13Q 109.2 . .
C138 C137 H13Q 109.2 . .
H13P C137 H13Q 107.9 . .
O28 C138 C137 112.1(10) . .
O28 C138 H13R 109.2 . .
C137 C138 H13R 109.2 . .
O28 C138 H13S 109.2 . .
C137 C138 H13S 109.2 . .
H13R C138 H13S 107.9 . .
O28 C139 C140 111.1(10) . .
O28 C139 H13T 109.4 . .
C140 C139 H13T 109.4 . .
O28 C139 H13U 109.4 . .
C140 C139 H13U 109.4 . .
H13T C139 H13U 108.0 . .
C141 C140 C139 110.0(10) . .
C141 C140 H14A 109.7 . .
C139 C140 H14A 109.7 . .
C141 C140 H14B 109.7 . .
C139 C140 H14B 109.7 . .
H14A C140 H14B 108.2 . .
C142 C141 C140 111.5(10) . .
C142 C141 H14C 109.3 . .
C140 C141 H14C 109.3 . .
C142 C141 H14D 109.3 . .
C140 C141 H14D 109.3 . .
H14C C141 H14D 108.0 . .
C141 C142 C143 110.3(10) . .
C141 C142 H14E 109.6 . .
C143 C142 H14E 109.6 . .
C141 C142 H14F 109.6 . .
C143 C142 H14F 109.6 . .
H14E C142 H14F 108.1 . .
C144 C143 C142 109.8(10) . .
C144 C143 H14G 109.7 . .
C142 C143 H14G 109.7 . .
C144 C143 H14H 109.7 . .
C142 C143 H14H 109.7 . .
H14G C143 H14H 108.2 . .
C145 C144 C143 110.7(10) . .
C145 C144 H14I 109.5 . .
C143 C144 H14I 109.5 . .
C145 C144 H14J 109.5 . .
C143 C144 H14J 109.5 . .
H14I C144 H14J 108.1 . .
C144 C145 C146 110.2(8) . .
C144 C145 H14K 109.6 . .
C146 C145 H14K 109.6 . .
C144 C145 H14L 109.6 . .
C146 C145 H14L 109.6 . .
H14K C145 H14L 108.1 . .
O23 C146 C145 110.6(9) . .
O23 C146 H14M 109.5 . .
C145 C146 H14M 109.5 . .
O23 C146 H14N 109.5 . .
C145 C146 H14N 109.5 . .
H14M C146 H14N 108.1 . .

loop_
_geom_bond_atom_site_label_1
_geom_bond_atom_site_label_2
_geom_bond_distance
_geom_bond_site_symmetry_2
Zn1 O3 1.999(4) .
Zn1 N6 2.00(2) 1_556
Zn1 O5 2.021(5) .
Zn1 O1 2.024(5) .
Zn1 O7 2.033(5) .
Zn1 Zn2 2.913(3) .
Zn2 O8 2.000(6) .
Zn2 N1 2.007(3) .
Zn2 O2 2.024(5) .
Zn2 O4 2.045(5) .
Zn2 O6 2.055(5) .
Zn3 O15 1.990(6) .
Zn3 O11 2.023(6) .
Zn3 O13 2.024(6) .
Zn3 O9 2.028(7) .
Zn3 N3 2.034(4) .
Zn3 Zn4 2.906(3) .
Zn4 O14 2.012(6) .
Zn4 O16 2.014(6) .
Zn4 O12 2.020(6) .
Zn4 O10 2.024(6) .
Zn4 N4 2.049(4) .
O1 C1 1.204(9) .
O2 C1 1.355(9) .
O3 C14 1.278(8) .
O4 C14 1.264(8) .
O5 C15 1.245(8) .
O6 C15 1.218(8) .
O7 C28 1.273(9) .
O8 C28 1.257(9) .
O9 C29 1.239(10) .
O10 C29 1.170(10) .
O11 C42 1.311(9) .
O12 C42 1.232(9) .
O13 C43 1.285(9) .
O14 C43 1.268(9) .
O15 C56 1.286(10) .
O16 C56 1.198(9) .
C1 C2 1.489(8) .
C2 C3 1.3900 .
C2 C7 1.3900 .
C3 C4 1.3900 .
C3 H3A 0.9300 .
C4 C5 1.3900 .
C4 H4A 0.9300 .
C5 C6 1.3900 .
C5 C8 1.509(4) 3_455
C6 C7 1.3900 .
C6 H6A 0.9300 .
C7 H7A 0.9300 .
C8 C9 1.3900 .
C8 C13 1.3900 .
C8 C5 1.509(4) 3_545
C9 C10 1.3900 .
C9 H9A 0.9300 .
C10 C11 1.3899 .
C10 H10A 0.9300 .
C11 C12 1.3901 .
C11 C14 1.473(6) .
C12 C13 1.3900 .
C12 H12A 0.9300 .
C13 H13A 0.9300 .
C15 C16 1.572(6) .
C16 C17 1.3900 .
C16 C21 1.3900 .
C17 C18 1.3900 .
C17 H17A 0.9300 .
C18 C19 1.3900 .
C18 H18A 0.9300 .
C19 C20 1.3900 .
C19 C22 1.495(4) 3
C20 C21 1.3900 .
C20 H20A 0.9300 .
C21 H21A 0.9300 .
C22 C23 1.3900 .
C22 C27 1.3900 .
C22 C19 1.495(4) 3_445
C23 C24 1.3900 .
C23 H23A 0.9300 .
C24 C25 1.3900 .
C24 H24A 0.9300 .
C25 C26 1.3900 .
C25 C28 1.475(7) .
C26 C27 1.3900 .
C26 H26A 0.9300 .
C27 H27A 0.9300 .
C29 C30 1.494(9) .
C30 C31 1.3900 .
C30 C35 1.3900 .
C31 C32 1.3900 .
C31 H31A 0.9300 .
C32 C33 1.3900 .
C32 H32A 0.9300 .
C33 C34 1.3900 .
C33 C36 1.574(6) 3_455
C34 C35 1.3900 .
C34 H34A 0.9300 .
C35 H35A 0.9300 .
C36 C37 1.3900 .
C36 C41 1.3900 .
C36 C33 1.573(8) 3_545
C37 C38 1.3900 .
C37 H37A 0.9300 .
C38 C39 1.3900 .
C38 H38A 0.9300 .
C39 C40 1.3900 .
C39 C42 1.496(8) .
C40 C41 1.3900 .
C40 H40A 0.9300 .
C41 H41A 0.9300 .
C43 C44 1.547(8) .
C44 C45 1.3900 .
C44 C49 1.3900 .
C45 C46 1.3900 .
C45 H45A 0.9300 .
C46 C47 1.3900 .
C46 H46A 0.9300 .
C47 C48 1.3900 .
C47 C50 1.482(5) 3
C48 C49 1.3900 .
C48 H48A 0.9300 .
C49 H49A 0.9300 .
C50 C51 1.3900 .
C50 C55 1.3900 .
C50 C47 1.482(5) 3_445
C51 C52 1.3900 .
C51 H51A 0.9300 .
C52 C53 1.3900 .
C52 H52A 0.9300 .
C53 C54 1.3900 .
C53 C56 1.467(8) .
C54 C55 1.3900 .
C54 H54A 0.9300 .
C55 H55A 0.9300 .
N1 C57 1.3900 .
N1 C61 1.3900 .
C57 C58 1.3900 .
C57 H57A 0.9300 .
C58 C59 1.3900 .
C58 H58A 0.9300 .
C59 C60 1.3900 .
C59 C62 1.517(5) .
C60 C61 1.3900 .
C60 H60A 0.9300 .
C61 H61A 0.9300 .
C62 C63 1.3900 .
C62 C67 1.3900 .
C63 C64 1.3900 .
C63 C68 1.507(12) .
C64 C65 1.3900 .
C64 H64A 0.9300 .
C65 N2 1.382(8) .
C65 C66 1.3900 .
C66 C67 1.3900 .
C66 H66A 0.9300 .
C67 C69 1.513(13) .
C68 H68A 0.9600 .
C68 H68B 0.9600 .
C68 H68C 0.9600 .
C69 H69A 0.9600 .
C69 H69B 0.9600 .
C69 H69C 0.9600 .
N2 C70 1.480(11) .
N2 H2A 0.8600 .
C70 C71 1.541(10) .
C70 H70A 0.9700 .
C70 H70B 0.9700 .
C71 C72 1.3900 .
C71 C76 1.3900 .
C72 C73 1.3900 .
C72 H72A 0.9300 .
C73 C74 1.3900 .
C73 C77 1.528(12) .
C74 C75 1.3900 .
C74 C79 1.480(5) .
C75 C76 1.3900 .
C75 C78 1.489(10) .
C76 H76A 0.9300 .
C77 H77A 0.9600 .
C77 H77B 0.9600 .
C77 H77C 0.9600 .
C78 H78A 0.9600 .
C78 H78B 0.9600 .
C78 H78C 0.9600 .
C79 C80 1.3900 .
C79 C83 1.3900 .
C80 C81 1.3900 .
C80 H80A 0.9300 .
C81 N3 1.3900 .
C81 H81A 0.9300 .
N3 C82 1.3900 .
C82 C83 1.3900 .
C82 H82A 0.9300 .
C83 H83A 0.9300 .
N4 C84 1.3900 .
N4 C88 1.3900 .
C84 C85 1.3900 .
C84 H84A 0.9300 .
C85 C86 1.3900 .
C85 H85A 0.9300 .
C86 C87 1.3900 .
C86 C89 1.431(10) .
C87 C88 1.3900 .
C87 H87A 0.9300 .
C88 H88A 0.9300 .
C89 C90 1.3900 .
C89 C94 1.3900 .
C90 C91 1.3900 .
C90 C95 1.517(16) .
C91 C92 1.3900 .
C91 H91A 0.9300 .
C92 C93 1.3900 .
C92 N5 1.57(2) .
C93 C94 1.3900 .
C93 H93A 0.9300 .
C94 C96 1.504(17) .
C95 H95A 0.9600 .
C95 H95B 0.9600 .
C95 H95C 0.9600 .
C96 H96A 0.9600 .
C96 H96B 0.9600 .
C96 H96C 0.9600 .
N5 C97 1.04(2) .
N5 H5A 0.8600 .
C97 C98 1.547(18) .
C97 H97A 0.9700 .
C97 H97B 0.9700 .
C98 C99 1.3900 .
C98 C103 1.3900 .
C99 C100 1.3900 .
C99 H99A 0.9300 .
C100 C101 1.3900 .
C100 C104 1.499(12) .
C101 C102 1.3900 .
C101 C106 1.486(6) .
C102 C103 1.3900 .
C102 C105 1.518(16) .
C103 H10E 0.9300 .
C104 H10F 0.9600 .
C104 H10G 0.9600 .
C104 H10H 0.9600 .
C105 H10I 0.9600 .
C105 H10J 0.9600 .
C105 H10K 0.9600 .
C106 C107 1.3900 .
C106 C110 1.3900 .
C107 C108 1.3900 .
C107 H10B 0.9300 .
C108 N6 1.3900 .
C108 H10C 0.9300 .
N6 C109 1.3900 .
N6 Zn1 2.004(4) 1_554
C109 C110 1.3900 .
C109 H10D 0.9300 .
C110 H11A 0.9300 .
O17 C111 1.424(9) .
O17 C128 1.428(9) .
O18 C112 1.415(8) .
O18 C113 1.420(8) .
O19 C115 1.420(9) .
O19 C114 1.433(8) .
O20 C116 1.427(9) .
O20 C117 1.429(8) .
O21 C118 1.406(8) .
O21 C119 1.424(9) .
O22 C120 1.413(10) .
O22 C121 1.414(10) .
C111 C112 1.481(8) .
C111 H11B 0.9700 .
C111 H11C 0.9700 .
C112 H11D 0.9700 .
C112 H11E 0.9700 .
C113 C114 1.490(8) .
C113 H11F 0.9700 .
C113 H11G 0.9700 .
C114 H11H 0.9700 .
C114 H11I 0.9700 .
C115 C116 1.486(9) .
C115 H11J 0.9700 .
C115 H11K 0.9700 .
C116 H11L 0.9700 .
C116 H11M 0.9700 .
C117 C118 1.483(8) .
C117 H11N 0.9700 .
C117 H11O 0.9700 .
C118 H11P 0.9700 .
C118 H11Q 0.9700 .
C119 C120 1.503(10) .
C119 H11R 0.9700 .
C119 H11S 0.9700 .
C120 H12B 0.9700 .
C120 H12C 0.9700 .
C121 C122 1.486(9) .
C121 H12D 0.9700 .
C121 H12E 0.9700 .
C122 C123 1.478(9) .
C122 H12F 0.9700 .
C122 H12G 0.9700 .
C123 C124 1.481(8) .
C123 H12H 0.9700 .
C123 H12I 0.9700 .
C124 C125 1.489(9) .
C124 H12J 0.9700 .
C124 H12K 0.9700 .
C125 C126 1.495(9) .
C125 H12L 0.9700 .
C125 H12M 0.9700 .
C126 C127 1.493(9) .
C126 H12N 0.9700 .
C126 H12O 0.9700 .
C127 C128 1.490(9) .
C127 H12P 0.9700 .
C127 H12Q 0.9700 .
C128 H12R 0.9700 .
C128 H12S 0.9700 .
O23 C129 1.422(10) .
O23 C146 1.430(10) .
O24 C130 1.415(10) .
O24 C131 1.420(10) .
O25 C132 1.421(10) .
O25 C133 1.421(10) .
O26 C135 1.421(10) .
O26 C134 1.424(10) .
O27 C137 1.415(10) .
O27 C136 1.425(10) .
O28 C138 1.420(10) .
O28 C139 1.423(10) .
C129 C130 1.483(10) .
C129 H12T 0.9700 .
C129 H12U 0.9700 .
C130 H13B 0.9700 .
C130 H13C 0.9700 .
C131 C132 1.493(10) .
C131 H13D 0.9700 .
C131 H13E 0.9700 .
C132 H13F 0.9700 .
C132 H13G 0.9700 .
C133 C134 1.490(10) .
C133 H13H 0.9700 .
C133 H13I 0.9700 .
C134 H13J 0.9700 .
C134 H13K 0.9700 .
C135 C136 1.491(10) .
C135 H13L 0.9700 .
C135 H13M 0.9700 .
C136 H13N 0.9700 .
C136 H13O 0.9700 .
C137 C138 1.484(10) .
C137 H13P 0.9700 .
C137 H13Q 0.9700 .
C138 H13R 0.9700 .
C138 H13S 0.9700 .
C139 C140 1.497(10) .
C139 H13T 0.9700 .
C139 H13U 0.9700 .
C140 C141 1.490(10) .
C140 H14A 0.9700 .
C140 H14B 0.9700 .
C141 C142 1.485(10) .
C141 H14C 0.9700 .
C141 H14D 0.9700 .
C142 C143 1.495(10) .
C142 H14E 0.9700 .
C142 H14F 0.9700 .
C143 C144 1.489(10) .
C143 H14G 0.9700 .
C143 H14H 0.9700 .
C144 C145 1.488(10) .
C144 H14I 0.9700 .
C144 H14J 0.9700 .
C145 C146 1.492(9) .
C145 H14K 0.9700 .
C145 H14L 0.9700 .
C146 H14M 0.9700 .
C146 H14N 0.9700 .

loop_
_platon_squeeze_void_nr
_platon_squeeze_void_average_x
_platon_squeeze_void_average_y
_platon_squeeze_void_average_z
_platon_squeeze_void_volume
_platon_squeeze_void_count_electrons
_platon_squeeze_void_content
1 -0.011 -0.062 -0.002 10934 4287 ' '
